data_7034052
loop_
_publ_author_name
'Shen, Chao-Jun'
'Hu, Sheng-Min'
'Sheng, Tian-Lu'
'Xue, Zhen-Zhen'
'Wu, Xin-Tao'

_publ_section_title
;
 Syntheses, structures, and properties of a series of novel high-nuclear
 3d-4f clusters with mixed amino acids as ligands: {Ln6Cu24}(Ln = Gd, Tb,
 Pr and Sm).
;
_journal_issue 14
_journal_name_full 'Dalton transactions (Cambridge, England : 2003)'
_journal_page_first 6510
_journal_page_last 6515
_journal_paper_doi 10.1039/c4dt03847a
_journal_volume 44
_journal_year 2015
_chemical_formula_sum 'C46 H200 Cl18 Cu24 N18 O177 Pr6'
_chemical_formula_weight 6846.76
_chemical_name_systematic
; 
 ? 
;
_space_group_IT_number 2
_symmetry_cell_setting triclinic
_symmetry_space_group_name_Hall '-P 1'
_symmetry_space_group_name_H-M 'P -1'
_atom_sites_solution_hydrogens geom
_atom_sites_solution_primary direct
_atom_sites_solution_secondary difmap
_audit_creation_method SHELXL-97
_audit_update_record
;
2014-12-03 deposited with the CCDC.
2015-02-13 downloaded from the CCDC.
;
_cell_angle_alpha 118.791(7)
_cell_angle_beta 95.852(12)
_cell_angle_gamma 102.806(16)
_cell_formula_units_Z 1
_cell_length_a 18.793(5)
_cell_length_b 19.154(6)
_cell_length_c 19.170(5)
_cell_measurement_reflns_used 10824
_cell_measurement_temperature 293(2)
_cell_measurement_theta_max 27.4797
_cell_measurement_theta_min 3.1066
_cell_volume 5718(3)
_computing_cell_refinement 'Bruker XSCANS'
_computing_data_collection 'Bruker XSCANS'
_computing_data_reduction 'Bruker SHELXTL'
_computing_molecular_graphics 'Bruker SHELXTL'
_computing_publication_material 'Bruker SHELXTL'
_computing_structure_refinement 'SHELXL-97 (Sheldrick, 1997)'
_computing_structure_solution 'SHELXS-97 (Sheldrick, 1990)'
_diffrn_ambient_temperature 293(2)
_diffrn_detector_area_resol_mean 14.6306
_diffrn_measured_fraction_theta_full 0.945
_diffrn_measured_fraction_theta_max 0.945
_diffrn_measurement_device_type 'Bruker P4'
_diffrn_measurement_method '\w scans'
_diffrn_radiation_monochromator graphite
_diffrn_radiation_source 'fine-focus sealed tube'
_diffrn_radiation_type MoK\a
_diffrn_radiation_wavelength 0.71073
_diffrn_reflns_av_R_equivalents 0.0542
_diffrn_reflns_av_sigmaI/netI 0.0908
_diffrn_reflns_limit_h_max 22
_diffrn_reflns_limit_h_min -22
_diffrn_reflns_limit_k_max 22
_diffrn_reflns_limit_k_min -18
_diffrn_reflns_limit_l_max 22
_diffrn_reflns_limit_l_min -22
_diffrn_reflns_number 35850
_diffrn_reflns_theta_full 25.00
_diffrn_reflns_theta_max 25.00
_diffrn_reflns_theta_min 2.29
_exptl_absorpt_coefficient_mu 3.755
_exptl_absorpt_correction_T_max 1.0000
_exptl_absorpt_correction_T_min 0.4227
_exptl_absorpt_correction_type multi-scan
_exptl_crystal_colour Blue
_exptl_crystal_density_diffrn 1.993
_exptl_crystal_density_method 'not measured'
_exptl_crystal_description Prism
_exptl_crystal_F_000 3384
_exptl_crystal_size_max 0.3000
_exptl_crystal_size_mid 0.2000
_exptl_crystal_size_min 0.1500
_refine_diff_density_max 1.876
_refine_diff_density_min -1.495
_refine_diff_density_rms 0.209
_refine_ls_extinction_method none
_refine_ls_goodness_of_fit_ref 1.076
_refine_ls_hydrogen_treatment constr
_refine_ls_matrix_type full
_refine_ls_number_parameters 1128
_refine_ls_number_reflns 19043
_refine_ls_number_restraints 146
_refine_ls_restrained_S_all 1.079
_refine_ls_R_factor_all 0.1208
_refine_ls_R_factor_gt 0.0894
_refine_ls_shift/su_max 0.002
_refine_ls_shift/su_mean 0.000
_refine_ls_structure_factor_coef Fsqd
_refine_ls_weighting_details 'calc w=1/[\s^2^(Fo^2^)+(0.1199P)^2^+40.7676P] where P=(Fo^2^+2Fc^2^)/3'
_refine_ls_weighting_scheme calc
_refine_ls_wR_factor_gt 0.2239
_refine_ls_wR_factor_ref 0.2568
_reflns_number_gt 13355
_reflns_number_total 19043
_reflns_threshold_expression >2sigma(I)
_cod_data_source_file c4dt03847a2.cif
_cod_data_source_block a
_cod_depositor_comments
;
The following automatic conversions were performed:

'_symmetry_cell_setting' value 'Triclinic' changed to 'triclinic'
according to
/usr/data/users/saulius/crontab/automatic-downloads/rss-feeds/RSC/lib/dictionaries/cif_core.dic
dictionary named 'cif_core.dic' version 2.4.2 from 2011-04-26.

'_exptl_absorpt_correction_type' value 'Multi-scan' changed to
'multi-scan' according to
/usr/data/users/saulius/crontab/automatic-downloads/rss-feeds/RSC/lib/dictionaries/cif_core.dic
dictionary named 'cif_core.dic' version 2.4.2 from 2011-04-26.

Automatic conversion script
Id: cif_fix_values 3008 2015-01-20 13:52:24Z robertas 

 Adding full bibliography for 7034051--7034054.cif.
;
_cod_original_sg_symbol_H-M P-1
_cod_database_code 7034052

loop_
_symmetry_equiv_pos_as_xyz
'x, y, z'
'-x, -y, -z'

loop_
_atom_site_label
_atom_site_type_symbol
_atom_site_fract_x
_atom_site_fract_y
_atom_site_fract_z
_atom_site_U_iso_or_equiv
_atom_site_adp_type
_atom_site_occupancy
_atom_site_symmetry_multiplicity
_atom_site_calc_flag
_atom_site_refinement_flags
_atom_site_disorder_assembly
_atom_site_disorder_group
Pr1 Pr -0.15974(4) -0.35813(4) 0.67848(4) 0.0382(2) Uani 1 1 d . . .
Pr2 Pr -0.16160(4) -0.52738(4) 0.25879(4) 0.0385(2) Uani 1 1 d . . .
Pr3 Pr 0.16357(4) -0.22347(4) 0.56482(4) 0.0371(2) Uani 1 1 d . . .
Cu1 Cu -0.15372(8) -0.44372(9) 0.47195(8) 0.0366(4) Uani 1 1 d . . .
Cu2 Cu -0.00010(8) -0.37694(9) 0.41938(9) 0.0375(4) Uani 1 1 d D . .
Cu3 Cu 0.00244(8) -0.30062(9) 0.62007(9) 0.0374(4) Uani 1 1 d . . .
Cu4 Cu 0.00021(8) -0.57606(9) 0.30020(9) 0.0382(4) Uani 1 1 d D . .
Cu5 Cu -0.15527(8) -0.64458(9) 0.35254(9) 0.0366(4) Uani 1 1 d . . .
Cu6 Cu 0.15470(8) -0.43351(9) 0.44675(9) 0.0368(4) Uani 1 1 d D . .
Cu7 Cu -0.31921(9) -0.28374(11) 0.67213(11) 0.0554(5) Uani 1 1 d . . .
Cu8 Cu -0.18193(9) -0.15531(10) 0.81179(11) 0.0548(5) Uani 1 1 d . . .
Cu9 Cu -0.32664(10) -0.66881(13) 0.09329(11) 0.0645(5) Uani 1 1 d . . .
Cu10 Cu -0.18811(12) -0.61429(14) 0.04015(11) 0.0648(5) Uani 1 1 d . . .
Cu11 Cu 0.18677(10) -0.07757(12) 0.49587(13) 0.0599(5) Uani 1 1 d . . .
Cu12 Cu 0.32710(10) -0.12392(12) 0.52323(12) 0.0597(5) Uani 1 1 d . . .
C1 C -0.2894(8) -0.3667(10) 0.5150(9) 0.056(4) Uani 1 1 d . . .
C2 C -0.3527(13) -0.3372(19) 0.5013(15) 0.114(9) Uani 1 1 d . . .
H2A H -0.3911 -0.3834 0.4537 0.137 Uiso 1 1 calc R . .
H2B H -0.3349 -0.2938 0.4890 0.137 Uiso 1 1 calc R . .
C3 C -0.0450(7) -0.1437(8) 0.7498(8) 0.050(3) Uani 1 1 d . . .
C4 C -0.0253(12) -0.0510(12) 0.8076(13) 0.094(6) Uani 1 1 d U . .
H4A H 0.0280 -0.0262 0.8154 0.113 Uiso 1 1 calc R . .
H4B H -0.0523 -0.0291 0.7810 0.113 Uiso 1 1 calc R . .
C5 C -0.0406(11) -0.0215(13) 0.8891(11) 0.096(7) Uani 1 1 d . . .
H5A H -0.0145 0.0380 0.9249 0.115 Uiso 1 1 calc R . .
H5B H -0.0228 -0.0508 0.9131 0.115 Uiso 1 1 calc R . .
C6 C -0.2960(8) -0.7295(9) 0.1985(8) 0.054(4) Uani 1 1 d . . .
C7 C -0.3688(13) -0.8000(15) 0.1390(15) 0.105(7) Uani 1 1 d U . .
H7A H -0.4045 -0.8092 0.1692 0.126 Uiso 1 1 calc R . .
H7B H -0.3579 -0.8519 0.1059 0.126 Uiso 1 1 calc R . .
C8 C -0.0536(9) -0.6276(9) 0.1104(8) 0.053(4) Uani 1 1 d D . .
C9 C -0.0515(13) -0.6629(18) 0.0247(10) 0.114(8) Uani 1 1 d D . .
H9A H -0.0587 -0.7223 0.0008 0.137 Uiso 1 1 calc R . .
H9B H -0.0015 -0.6376 0.0227 0.137 Uiso 1 1 calc R . .
C10 C 0.0552(9) -0.2212(10) 0.3961(10) 0.060(4) Uani 1 1 d . . .
C11 C 0.0516(13) -0.1727(13) 0.3555(13) 0.096(6) Uani 1 1 d U . .
H11A H 0.0018 -0.1671 0.3483 0.115 Uiso 1 1 calc R . .
H11B H 0.0622 -0.2011 0.3020 0.115 Uiso 1 1 calc R . .
C12 C 0.2939(8) -0.3062(9) 0.4405(10) 0.053(4) Uani 1 1 d D . .
C13 C 0.3575(12) -0.2914(15) 0.4079(15) 0.114(8) Uani 1 1 d DU . .
H13A H 0.3780 -0.3356 0.4020 0.137 Uiso 1 1 calc R . .
H13B H 0.3332 -0.3093 0.3523 0.137 Uiso 1 1 calc R . .
C14 C 0.4240(17) -0.2257(15) 0.425(2) 0.200 Uiso 1 1 d D . .
H14A H 0.4673 -0.2309 0.4526 0.240 Uiso 1 1 calc R . .
H14B H 0.4330 -0.2300 0.3748 0.240 Uiso 1 1 calc R . .
C15 C -0.3354(10) -0.1514(11) 0.8223(13) 0.076(5) Uani 1 1 d . . .
C16 C -0.3884(11) -0.1147(13) 0.8719(13) 0.095(7) Uani 1 1 d . . .
H16A H -0.4222 -0.1576 0.8766 0.115 Uiso 1 1 calc R . .
H16B H -0.4186 -0.0970 0.8431 0.115 Uiso 1 1 calc R . .
C17 C -0.3468(14) -0.0378(15) 0.9602(15) 0.109(8) Uani 1 1 d . . .
H17A H -0.3114 0.0041 0.9555 0.131 Uiso 1 1 calc R . .
H17B H -0.3835 -0.0130 0.9867 0.131 Uiso 1 1 calc R . .
C18 C -0.3475(16) -0.6614(18) -0.0525(18) 0.117(10) Uani 1 1 d D . .
C19 C -0.395(2) -0.668(2) -0.1231(17) 0.181(16) Uani 1 1 d D C .
H19A H -0.4123 -0.7261 -0.1674 0.217 Uiso 1 1 calc R . .
H19B H -0.4389 -0.6522 -0.1071 0.217 Uiso 1 1 calc R . .
C20 C -0.359(3) -0.617(3) -0.154(4) 0.31(3) Uiso 1 1 d D . .
H20A H -0.4006 -0.6101 -0.1820 0.368 Uiso 1 1 calc R C .
H20B H -0.3393 -0.6542 -0.1976 0.368 Uiso 1 1 calc R . .
C21 C 0.3351(11) 0.0442(11) 0.5592(12) 0.080(5) Uani 1 1 d D . .
C22 C 0.3833(13) 0.1300(12) 0.593(2) 0.128(10) Uani 1 1 d D . .
H22A H 0.4128 0.1505 0.6471 0.154 Uiso 1 1 calc R . .
H22B H 0.4180 0.1295 0.5584 0.154 Uiso 1 1 calc R . .
C23 C 0.3419(15) 0.1879(15) 0.598(2) 0.169(15) Uani 1 1 d D . .
H23A H 0.3777 0.2412 0.6140 0.203 Uiso 1 1 calc R . .
H23B H 0.3106 0.1660 0.5440 0.203 Uiso 1 1 calc R . .
N1 N -0.3899(8) -0.3009(11) 0.5783(11) 0.100(6) Uani 1 1 d . . .
H1A H -0.4347 -0.3376 0.5679 0.120 Uiso 1 1 calc R . .
H1B H -0.3970 -0.2522 0.5887 0.120 Uiso 1 1 calc R . .
N2 N -0.1235(7) -0.0376(8) 0.8805(9) 0.083(5) Uani 1 1 d . . .
H2C H -0.1390 -0.0092 0.8591 0.099 Uiso 1 1 calc R . .
H2D H -0.1326 -0.0175 0.9307 0.099 Uiso 1 1 calc R . .
N3 N -0.4056(10) -0.7661(13) 0.0762(15) 0.155(10) Uani 1 1 d . . .
H3A H -0.4468 -0.7517 0.0900 0.186 Uiso 1 1 calc R . .
H3B H -0.4187 -0.8075 0.0231 0.186 Uiso 1 1 calc R . .
N4 N -0.1102(13) -0.6523(16) -0.0308(14) 0.149(8) Uani 1 1 d DU . .
H4C H -0.1328 -0.7010 -0.0785 0.178 Uiso 1 1 calc R . .
H4D H -0.0880 -0.6131 -0.0416 0.178 Uiso 1 1 calc R . .
N5 N 0.1237(13) -0.0664(15) 0.4226(15) 0.144(8) Uani 1 1 d U . .
H5C H 0.1498 -0.0515 0.3925 0.173 Uiso 1 1 calc R . .
H5D H 0.1016 -0.0273 0.4498 0.173 Uiso 1 1 calc R . .
N6 N 0.4138(10) -0.1476(13) 0.4767(13) 0.117(7) Uani 1 1 d D . .
H6A H 0.4201 -0.1205 0.4492 0.140 Uiso 1 1 calc R . .
H6B H 0.4536 -0.1201 0.5202 0.140 Uiso 1 1 calc R . .
N7 N -0.3082(13) -0.0588(16) 1.0097(13) 0.137(8) Uani 1 1 d . . .
H7C H -0.2744 -0.0818 0.9848 0.205 Uiso 1 1 d R . .
H7D H -0.3418 -0.0967 1.0147 0.205 Uiso 1 1 d R . .
N8 N -0.300(3) -0.535(3) -0.113(3) 0.32(3) Uiso 1 1 d D C .
H8A H -0.2758 -0.5226 -0.1459 0.483 Uiso 1 1 d R . .
H8B H -0.3340 -0.5068 -0.0997 0.483 Uiso 1 1 d R . .
N9 N 0.295(2) 0.202(2) 0.655(2) 0.220(15) Uiso 1 1 d D . .
H9C H 0.2714 0.2386 0.6555 0.330 Uiso 1 1 d R . .
H9D H 0.3227 0.2234 0.7061 0.330 Uiso 1 1 d R . .
O1 O -0.1067(4) -0.3383(5) 0.5750(5) 0.0390(19) Uani 1 1 d . . .
H1C H -0.1211 -0.2936 0.5718 0.047 Uiso 1 1 calc R . .
O2 O 0.1949(5) -0.5130(5) 0.4609(5) 0.0392(19) Uani 1 1 d . . .
H2E H 0.2499 -0.4900 0.4803 0.047 Uiso 1 1 calc R . .
O3 O -0.0209(4) -0.3263(5) 0.7053(5) 0.0387(19) Uani 1 1 d . . .
H3C H 0.0029 -0.2767 0.7600 0.046 Uiso 1 1 calc R . .
O4 O 0.1112(4) -0.5252(5) 0.3309(5) 0.0391(19) Uani 1 1 d . . .
H4E H 0.1279 -0.5081 0.2931 0.047 Uiso 1 1 calc R . .
O5 O -0.1105(4) -0.4030(5) 0.4026(5) 0.042(2) Uani 1 1 d . . .
H5E H -0.1264 -0.3555 0.4083 0.050 Uiso 1 1 calc R . .
O6 O -0.1959(4) -0.5516(5) 0.3695(5) 0.041(2) Uani 1 1 d . . .
H6C H -0.2508 -0.5706 0.3599 0.049 Uiso 1 1 calc R . .
O7 O -0.0233(4) -0.4766(5) 0.3097(5) 0.040(2) Uani 1 1 d . . .
H7E H 0.0001 -0.4614 0.2735 0.048 Uiso 1 1 calc R . .
O8 O -0.1092(4) -0.6273(5) 0.2728(5) 0.0373(19) Uani 1 1 d . . .
H8C H -0.1247 -0.6804 0.2199 0.045 Uiso 1 1 calc R . .
O9 O 0.0250(4) -0.2803(5) 0.5324(5) 0.0372(19) Uani 1 1 d . . .
H9E H 0.0024 -0.2386 0.5331 0.045 Uiso 1 1 calc R . .
O10 O 0.1098(4) -0.3558(5) 0.4343(4) 0.0354(18) Uani 1 1 d . . .
H10A H 0.1253 -0.3489 0.3901 0.042 Uiso 1 1 calc R . .
O11 O -0.1129(4) -0.7334(5) 0.3404(5) 0.0404(19) Uani 1 1 d . . .
H11E H -0.1296 -0.7807 0.2836 0.048 Uiso 1 1 calc R . .
O12 O -0.1952(5) -0.6570(5) 0.4373(5) 0.0380(19) Uani 1 1 d . . .
H12A H -0.2501 -0.6704 0.4234 0.046 Uiso 1 1 calc R . .
O13 O -0.2385(4) -0.2744(5) 0.7521(5) 0.045(2) Uani 1 1 d . . .
H13E H -0.2585 -0.2916 0.7886 0.053 Uiso 1 1 calc R . .
O14 O -0.2414(5) -0.5694(6) 0.1262(5) 0.050(2) Uani 1 1 d . . .
H14E H -0.2580 -0.5236 0.1282 0.060 Uiso 1 1 calc R . .
O15 O 0.2420(5) -0.0979(5) 0.5719(6) 0.044(2) Uani 1 1 d . . .
H15A H 0.2586 -0.0491 0.6279 0.053 Uiso 1 1 calc R . .
O21 O -0.1037(4) -0.1932(5) 0.7522(5) 0.042(2) Uani 1 1 d . . .
O22 O -0.0049(5) -0.1692(6) 0.7050(6) 0.051(2) Uani 1 1 d . . .
O23 O -0.2673(5) -0.3472(6) 0.5908(6) 0.054(2) Uani 1 1 d . . .
O24 O -0.2605(6) -0.4037(7) 0.4611(6) 0.059(3) Uani 1 1 d . . .
O25 O -0.1105(5) -0.5989(6) 0.1289(5) 0.050(2) Uani 1 1 d . . .
O26 O -0.0070(5) -0.6263(6) 0.1630(6) 0.055(2) Uani 1 1 d . . .
O27 O -0.2719(5) -0.6654(6) 0.1894(6) 0.048(2) Uani 1 1 d . . .
O28 O -0.2620(5) -0.7364(6) 0.2504(6) 0.059(3) Uani 1 1 d . . .
O29 O 0.2750(5) -0.2427(6) 0.4902(6) 0.048(2) Uani 1 1 d . . .
O30 O 0.2606(5) -0.3775(6) 0.4167(6) 0.057(3) Uani 1 1 d . . .
O31 O 0.1103(5) -0.1849(6) 0.4633(6) 0.055(2) Uani 1 1 d . . .
O32 O 0.0087(6) -0.2875(6) 0.3697(6) 0.060(3) Uani 1 1 d . . .
O33 O -0.3652(6) -0.2155(8) 0.7523(7) 0.073(3) Uani 1 1 d . . .
O34 O -0.2657(6) -0.1219(7) 0.8568(7) 0.072(3) Uani 1 1 d . . .
O37 O 0.2660(7) 0.0262(7) 0.5331(9) 0.082(4) Uani 1 1 d . . .
O38 O 0.3699(6) -0.0074(8) 0.5534(9) 0.082(4) Uani 1 1 d . . .
O39 O -0.3743(8) -0.6787(9) -0.0065(9) 0.094(4) Uani 1 1 d . . .
O40 O -0.2762(11) -0.6361(10) -0.0461(7) 0.108(5) Uani 1 1 d . C .
O41 O -0.1162(6) -0.3245(6) 0.8227(6) 0.060(3) Uani 1 1 d . . .
O42 O -0.2680(5) -0.4628(6) 0.6797(7) 0.064(3) Uani 1 1 d . . .
O43 O -0.1154(6) -0.4027(7) 0.2445(7) 0.067(3) Uani 1 1 d . . .
O44 O -0.2685(5) -0.4675(7) 0.2945(6) 0.061(3) Uani 1 1 d . . .
O45 O 0.2698(5) -0.1573(6) 0.6891(6) 0.063(3) Uani 1 1 d . . .
O46 O 0.1196(5) -0.1064(6) 0.6640(6) 0.057(3) Uani 1 1 d . . .
Cl1 Cl 0.0000 -0.5000 0.5000 0.124(3) Uani 1 2 d SD . 1
O111 O 0.0256(11) -0.4801(12) 0.4425(11) 0.300 Uiso 0.50 1 d PD . 1
O112 O -0.0837(10) -0.525(3) 0.482(3) 0.300 Uiso 0.50 1 d PD . 1
O113 O 0.0231(18) -0.5701(16) 0.4958(19) 0.125(11) Uiso 0.50 1 d PD . 1
O114 O 0.028(3) -0.4270(17) 0.5840(12) 0.300 Uiso 0.50 1 d PD . 1
Cl2 Cl 0.1261(3) 0.1790(3) 0.4850(3) 0.0817(13) Uani 1 1 d D . .
O121 O 0.1572(11) 0.2575(8) 0.5701(7) 0.147(7) Uani 1 1 d D . .
O122 O 0.0441(6) 0.1559(11) 0.4715(11) 0.133(6) Uani 1 1 d D . .
O123 O 0.1488(8) 0.2055(9) 0.4285(8) 0.106(5) Uani 1 1 d D . .
O124 O 0.1563(9) 0.1175(9) 0.4839(10) 0.136(6) Uani 1 1 d D . .
Cl3 Cl -0.1340(3) 0.1463(3) 0.1019(3) 0.0835(14) Uani 1 1 d . . .
O131 O -0.1544(10) 0.2229(10) 0.1167(10) 0.116(5) Uani 1 1 d . . .
O132 O -0.1689(12) 0.0774(11) 0.0303(10) 0.149(7) Uani 1 1 d . . .
O133 O -0.0520(15) 0.1760(16) 0.1330(16) 0.186(9) Uani 1 1 d U . .
O134 O -0.1590(14) 0.1257(14) 0.1678(11) 0.163(8) Uani 1 1 d . . .
Cl4 Cl 0.1337(3) 0.6027(3) 0.2235(3) 0.0939(16) Uani 1 1 d D . .
O141 O 0.1567(9) 0.6742(9) 0.3091(7) 0.135(6) Uani 1 1 d D . .
O142 O 0.1541(12) 0.5323(11) 0.2264(13) 0.182(9) Uiso 1 1 d D . .
O143 O 0.0502(7) 0.5735(13) 0.2003(13) 0.188(9) Uiso 1 1 d D . .
O144 O 0.1669(12) 0.6172(14) 0.1676(11) 0.197(10) Uiso 1 1 d D . .
Cl5 Cl 0.3904(3) 0.6331(4) 0.6043(4) 0.113(2) Uani 1 1 d D . .
O151 O 0.4678(7) 0.6624(13) 0.6328(13) 0.187(9) Uiso 1 1 d D . .
O152 O 0.3574(10) 0.6961(12) 0.6022(13) 0.190(11) Uani 1 1 d D . .
O153 O 0.3604(11) 0.5579(11) 0.5207(9) 0.201(11) Uani 1 1 d D . .
O154 O 0.3528(10) 0.6089(12) 0.6576(11) 0.193(11) Uani 1 1 d D . .
Cl6 Cl 0.1496(6) 0.1579(7) -0.0039(7) 0.187(4) Uiso 1 1 d D . .
O161 O 0.1293(10) 0.1710(11) 0.0735(9) 0.139(6) Uiso 1 1 d D . .
O162 O 0.1519(15) 0.0716(11) -0.0513(14) 0.233(13) Uiso 1 1 d D . .
O163 O 0.0960(16) 0.175(2) -0.0482(17) 0.313(19) Uiso 1 1 d D . .
O164 O 0.2259(12) 0.2139(17) 0.0174(18) 0.300 Uiso 1 1 d D . .
Cl7 Cl -0.1453(5) 0.1110(5) 0.7986(5) 0.149(3) Uani 1 1 d D . .
O171 O -0.1460(19) 0.0412(15) 0.7183(13) 0.300 Uiso 1 1 d D . .
O172 O -0.1826(14) 0.1648(15) 0.7874(16) 0.225(12) Uiso 1 1 d D . .
O173 O -0.1824(17) 0.0766(19) 0.8438(18) 0.301(18) Uiso 1 1 d D . .
O174 O -0.0662(11) 0.1597(18) 0.8440(19) 0.300 Uiso 1 1 d D . .
Cl8 Cl 0.4951(7) 0.5794(8) 0.2885(7) 0.204(4) Uiso 1 1 d D . .
O181 O 0.5255(17) 0.597(2) 0.2322(17) 0.300 Uiso 1 1 d D . .
O182 O 0.4124(10) 0.5399(19) 0.261(2) 0.300 Uiso 1 1 d D . .
O183 O 0.5106(18) 0.6593(14) 0.3688(14) 0.300 Uiso 1 1 d D . .
O184 O 0.5268(17) 0.5232(17) 0.304(2) 0.300 Uiso 1 1 d D . .
Cl9 Cl 0.5243(5) -0.0423(7) 0.1215(5) 0.176(4) Uani 1 1 d D . .
O191 O 0.5175(19) -0.054(2) 0.1917(15) 0.295(18) Uiso 1 1 d D . .
O192 O 0.5477(17) -0.1132(16) 0.0625(16) 0.267(15) Uiso 1 1 d D . .
O193 O 0.5770(18) 0.0363(15) 0.147(2) 0.41(3) Uiso 1 1 d D . .
O194 O 0.4490(12) -0.053(2) 0.0806(19) 0.300 Uiso 1 1 d D . .
Cl10 Cl -0.0801(9) -0.0611(10) 0.3655(10) 0.148(5) Uiso 0.50 1 d PD . 1
O201 O -0.1243(13) -0.0053(13) 0.3932(15) 0.089(7) Uiso 0.50 1 d PD . 1
O202 O -0.0207(19) -0.041(3) 0.436(2) 0.300 Uiso 0.50 1 d PD . 1
O203 O -0.1256(17) -0.1497(12) 0.328(2) 0.145(13) Uiso 0.50 1 d PD . 1
O204 O -0.0432(19) -0.053(2) 0.3045(19) 0.169(16) Uiso 0.50 1 d PD . 1
O65 O -0.139(2) -0.093(2) 0.316(2) 0.131(12) Uiso 0.50 1 d P A 2
O51 O 0.2329(6) 0.1486(7) 0.3084(7) 0.074(3) Uani 1 1 d . . .
O52 O 0.4011(8) 0.4208(10) 0.3509(12) 0.130(6) Uani 1 1 d . . .
O53 O 0.2494(7) 0.7544(8) 0.9874(7) 0.083(4) Uani 1 1 d . . .
O54 O 0.3983(8) 0.5779(11) 0.8283(10) 0.129(6) Uani 1 1 d . . .
O55 O -0.2487(7) 0.1579(9) 0.6125(8) 0.090(4) Uani 1 1 d . . .
O56 O -0.4015(8) 0.0981(12) 0.3469(10) 0.130(6) Uani 1 1 d . . .
O58 O -0.4925(18) -0.332(2) -0.212(2) 0.237(13) Uiso 1 1 d . . .
O59 O 0.3348(15) 0.8685(16) 1.1423(16) 0.189(9) Uiso 1 1 d . . .
O60 O -0.3233(18) -0.322(2) -0.155(2) 0.236(13) Uiso 1 1 d . . .
O61 O -0.316(2) -0.417(2) 0.114(2) 0.282(16) Uiso 1 1 d . . .
O62 O 0.3910(9) 0.0719(11) 0.3639(10) 0.118(5) Uiso 1 1 d . . .
O63 O -0.3114(15) -0.0396(17) 0.2773(17) 0.089(7) Uiso 0.50 1 d P B 1
O64 O -0.1077(16) 0.5828(18) 1.0483(18) 0.099(8) Uiso 0.50 1 d P C 1
O63A O -0.2923(19) -0.094(2) 0.221(2) 0.122(11) Uiso 0.50 1 d P D 2
O64A O -0.1316(17) 0.5343(19) 1.0775(18) 0.101(9) Uiso 0.50 1 d P E 2

loop_
_atom_site_aniso_label
_atom_site_aniso_U_11
_atom_site_aniso_U_22
_atom_site_aniso_U_33
_atom_site_aniso_U_23
_atom_site_aniso_U_13
_atom_site_aniso_U_12
Pr1 0.0312(4) 0.0385(4) 0.0386(4) 0.0140(3) 0.0132(3) 0.0123(3)
Pr2 0.0345(4) 0.0412(4) 0.0354(4) 0.0180(3) 0.0052(3) 0.0099(3)
Pr3 0.0314(4) 0.0343(4) 0.0412(4) 0.0172(3) 0.0106(3) 0.0076(3)
Cu1 0.0343(8) 0.0364(8) 0.0334(7) 0.0143(6) 0.0085(6) 0.0101(6)
Cu2 0.0301(7) 0.0371(8) 0.0365(8) 0.0142(7) 0.0065(6) 0.0072(6)
Cu3 0.0290(7) 0.0412(8) 0.0377(8) 0.0175(7) 0.0109(6) 0.0091(6)
Cu4 0.0307(7) 0.0393(8) 0.0403(8) 0.0173(7) 0.0097(6) 0.0111(6)
Cu5 0.0335(8) 0.0382(8) 0.0366(8) 0.0174(7) 0.0109(6) 0.0123(6)
Cu6 0.0344(8) 0.0341(8) 0.0373(8) 0.0147(6) 0.0101(6) 0.0112(6)
Cu7 0.0351(9) 0.0596(11) 0.0566(10) 0.0161(9) 0.0138(7) 0.0208(8)
Cu8 0.0404(9) 0.0434(9) 0.0586(10) 0.0077(8) 0.0208(8) 0.0155(7)
Cu9 0.0493(10) 0.0677(12) 0.0525(11) 0.0227(10) -0.0101(8) 0.0065(9)
Cu10 0.0745(13) 0.0821(14) 0.0394(9) 0.0342(10) 0.0075(9) 0.0239(11)
Cu11 0.0524(11) 0.0521(11) 0.0831(13) 0.0427(10) 0.0177(9) 0.0116(8)
Cu12 0.0446(10) 0.0596(11) 0.0773(13) 0.0379(10) 0.0235(9) 0.0109(8)
C1 0.041(8) 0.065(10) 0.052(9) 0.025(8) 0.003(7) 0.018(7)
C2 0.088(15) 0.20(3) 0.118(18) 0.11(2) 0.041(13) 0.096(17)
C3 0.041(7) 0.042(7) 0.047(7) 0.011(6) 0.017(6) 0.004(6)
C4 0.087(9) 0.081(9) 0.102(10) 0.036(7) 0.043(8) 0.022(7)
C5 0.073(12) 0.088(14) 0.065(11) 0.001(10) 0.020(9) 0.009(10)
C6 0.046(8) 0.054(9) 0.040(7) 0.016(7) -0.006(6) 0.006(7)
C7 0.108(11) 0.100(10) 0.106(10) 0.062(8) 0.003(8) 0.023(8)
C8 0.058(9) 0.057(9) 0.054(8) 0.032(7) 0.020(7) 0.023(7)
C9 0.110(17) 0.17(2) 0.059(12) 0.042(14) 0.026(11) 0.066(17)
C10 0.057(9) 0.058(10) 0.070(10) 0.033(8) 0.018(8) 0.025(8)
C11 0.104(10) 0.097(10) 0.098(9) 0.067(8) 0.008(7) 0.020(7)
C12 0.044(8) 0.049(9) 0.073(10) 0.035(8) 0.018(7) 0.016(7)
C13 0.105(11) 0.108(11) 0.126(11) 0.057(8) 0.046(8) 0.029(8)
C15 0.053(10) 0.069(11) 0.101(14) 0.030(11) 0.040(10) 0.034(8)
C16 0.073(12) 0.089(14) 0.098(15) 0.021(12) 0.044(11) 0.034(10)
C17 0.116(18) 0.115(18) 0.110(18) 0.039(15) 0.078(16) 0.080(16)
C18 0.082(17) 0.13(2) 0.14(3) 0.09(2) -0.025(16) 0.019(15)
C19 0.24(4) 0.18(3) 0.10(2) 0.09(2) 0.00(2) 0.00(3)
C21 0.068(12) 0.074(12) 0.080(12) 0.034(10) 0.026(10) 0.003(10)
C22 0.100(17) 0.068(14) 0.22(3) 0.090(18) 0.016(18) 0.003(12)
C23 0.17(3) 0.084(18) 0.19(3) 0.05(2) 0.05(3) -0.032(19)
N1 0.051(9) 0.104(13) 0.121(14) 0.045(11) -0.001(9) 0.022(8)
N2 0.053(8) 0.060(9) 0.080(10) 0.000(7) 0.009(7) 0.009(6)
N3 0.067(12) 0.115(16) 0.17(2) 0.012(15) -0.014(13) 0.006(11)
N4 0.177(12) 0.141(12) 0.126(11) 0.070(9) 0.059(9) 0.036(8)
N5 0.149(12) 0.156(12) 0.143(11) 0.091(9) 0.040(8) 0.044(8)
N6 0.083(12) 0.123(15) 0.145(17) 0.059(14) 0.069(12) 0.040(11)
N7 0.128(18) 0.18(2) 0.114(16) 0.060(16) 0.075(14) 0.086(17)
O1 0.034(4) 0.036(4) 0.039(4) 0.014(4) 0.012(3) 0.006(3)
O2 0.045(5) 0.034(4) 0.041(5) 0.018(4) 0.017(4) 0.017(4)
O3 0.035(4) 0.038(5) 0.037(4) 0.013(4) 0.014(3) 0.015(3)
O4 0.036(4) 0.037(4) 0.039(4) 0.016(4) 0.006(4) 0.012(4)
O5 0.030(4) 0.048(5) 0.036(4) 0.016(4) 0.004(3) 0.005(4)
O6 0.031(4) 0.052(5) 0.031(4) 0.017(4) 0.005(3) 0.012(4)
O7 0.030(4) 0.047(5) 0.035(4) 0.018(4) 0.006(3) 0.006(4)
O8 0.031(4) 0.036(4) 0.042(5) 0.017(4) 0.011(3) 0.011(3)
O9 0.030(4) 0.042(5) 0.038(4) 0.019(4) 0.011(3) 0.012(3)
O10 0.036(4) 0.039(4) 0.029(4) 0.014(4) 0.009(3) 0.017(3)
O11 0.037(4) 0.043(5) 0.045(5) 0.021(4) 0.017(4) 0.020(4)
O12 0.044(5) 0.036(4) 0.038(4) 0.022(4) 0.012(4) 0.013(4)
O13 0.031(4) 0.044(5) 0.047(5) 0.016(4) 0.014(4) 0.008(4)
O14 0.052(6) 0.053(6) 0.046(5) 0.029(5) 0.000(4) 0.016(4)
O15 0.044(5) 0.027(4) 0.062(6) 0.023(4) 0.017(4) 0.011(4)
O21 0.025(4) 0.037(5) 0.046(5) 0.009(4) 0.006(4) 0.008(3)
O22 0.041(5) 0.044(5) 0.064(6) 0.024(5) 0.023(5) 0.010(4)
O23 0.047(5) 0.057(6) 0.053(6) 0.019(5) 0.016(4) 0.028(4)
O24 0.061(6) 0.075(7) 0.048(6) 0.028(5) 0.017(5) 0.038(5)
O25 0.051(5) 0.060(6) 0.038(5) 0.024(4) 0.003(4) 0.020(5)
O26 0.049(6) 0.069(7) 0.044(5) 0.026(5) 0.008(4) 0.021(5)
O27 0.040(5) 0.044(5) 0.059(6) 0.029(5) 0.006(4) 0.010(4)
O28 0.051(6) 0.057(6) 0.050(6) 0.023(5) -0.008(5) 0.001(5)
O29 0.041(5) 0.048(5) 0.055(5) 0.027(5) 0.010(4) 0.014(4)
O30 0.051(6) 0.047(6) 0.071(7) 0.026(5) 0.030(5) 0.013(5)
O31 0.043(5) 0.054(6) 0.066(6) 0.033(5) 0.009(5) 0.008(4)
O32 0.055(6) 0.046(6) 0.063(6) 0.027(5) -0.005(5) 0.000(5)
O33 0.041(6) 0.098(9) 0.059(7) 0.021(7) 0.017(5) 0.033(6)
O34 0.057(7) 0.070(7) 0.069(7) 0.014(6) 0.026(6) 0.030(5)
O37 0.074(8) 0.060(7) 0.116(10) 0.046(7) 0.035(7) 0.020(6)
O38 0.052(7) 0.069(8) 0.128(11) 0.054(8) 0.036(7) 0.011(6)
O39 0.090(10) 0.092(10) 0.084(10) 0.041(8) -0.020(8) 0.030(8)
O40 0.159(16) 0.118(12) 0.048(7) 0.045(8) 0.010(8) 0.045(11)
O41 0.060(6) 0.065(6) 0.043(5) 0.015(5) 0.018(5) 0.027(5)
O42 0.052(6) 0.051(6) 0.089(8) 0.033(6) 0.041(5) 0.017(5)
O43 0.068(7) 0.064(7) 0.069(7) 0.046(6) -0.005(5) 0.005(5)
O44 0.050(6) 0.088(8) 0.058(6) 0.042(6) 0.008(5) 0.037(5)
O45 0.040(5) 0.061(6) 0.075(7) 0.040(6) -0.007(5) -0.009(4)
O46 0.055(6) 0.051(6) 0.055(6) 0.017(5) 0.026(5) 0.017(4)
Cl1 0.106(7) 0.123(7) 0.134(8) 0.060(6) 0.028(6) 0.037(5)
Cl2 0.085(3) 0.089(3) 0.101(4) 0.058(3) 0.038(3) 0.049(3)
O121 0.21(2) 0.102(12) 0.108(13) 0.043(11) 0.004(13) 0.048(13)
O122 0.100(12) 0.162(16) 0.179(18) 0.109(15) 0.045(12) 0.061(11)
O123 0.108(11) 0.101(11) 0.129(13) 0.070(10) 0.036(10) 0.042(9)
O124 0.161(16) 0.136(15) 0.141(15) 0.072(13) 0.048(12) 0.095(13)
Cl3 0.084(3) 0.063(3) 0.069(3) 0.012(2) -0.004(2) 0.027(2)
O131 0.150(14) 0.096(11) 0.105(11) 0.046(9) 0.027(10) 0.061(10)
O132 0.172(17) 0.106(12) 0.073(10) 0.003(9) -0.009(10) -0.003(11)
O133 0.175(12) 0.176(12) 0.201(12) 0.086(9) 0.045(9) 0.071(9)
O134 0.25(3) 0.19(2) 0.104(13) 0.091(14) 0.072(15) 0.102(18)
Cl4 0.111(4) 0.101(4) 0.071(3) 0.049(3) 0.036(3) 0.019(3)
O141 0.127(14) 0.168(17) 0.081(10) 0.045(11) 0.037(9) 0.036(12)
Cl5 0.048(3) 0.130(5) 0.135(5) 0.056(4) 0.011(3) 0.018(3)
O152 0.111(15) 0.31(3) 0.18(2) 0.13(2) 0.053(14) 0.093(19)
O153 0.122(17) 0.23(3) 0.20(3) 0.11(2) -0.016(17) 0.004(17)
O154 0.129(16) 0.163(19) 0.22(2) 0.057(18) 0.095(17) 0.011(14)
Cl7 0.195(8) 0.141(6) 0.116(5) 0.060(5) 0.060(5) 0.066(6)
Cl9 0.128(6) 0.233(11) 0.109(6) 0.050(6) 0.027(5) 0.049(7)
O51 0.067(7) 0.069(7) 0.083(8) 0.036(6) 0.018(6) 0.022(6)
O52 0.075(10) 0.113(12) 0.175(17) 0.065(12) 0.025(10) 0.008(8)
O53 0.084(8) 0.074(8) 0.066(7) 0.027(6) -0.003(6) 0.015(6)
O54 0.074(9) 0.137(14) 0.110(12) 0.018(10) 0.009(8) 0.034(9)
O55 0.078(8) 0.110(10) 0.090(9) 0.060(8) 0.013(7) 0.026(7)
O56 0.077(10) 0.182(17) 0.116(12) 0.085(13) 0.002(9) 0.005(10)

loop_
_atom_type_symbol
_atom_type_description
_atom_type_scat_dispersion_real
_atom_type_scat_dispersion_imag
_atom_type_scat_source
C C 0.0033 0.0016 'International Tables Vol C Tables 4.2.6.8 and 6.1.1.4'
H H 0.0000 0.0000 'International Tables Vol C Tables 4.2.6.8 and 6.1.1.4'
N N 0.0061 0.0033 'International Tables Vol C Tables 4.2.6.8 and 6.1.1.4'
O O 0.0106 0.0060 'International Tables Vol C Tables 4.2.6.8 and 6.1.1.4'
Cl Cl 0.1484 0.1585 'International Tables Vol C Tables 4.2.6.8 and 6.1.1.4'
Cu Cu 0.3201 1.2651 'International Tables Vol C Tables 4.2.6.8 and 6.1.1.4'
Pr Pr -0.2180 2.8214 'International Tables Vol C Tables 4.2.6.8 and 6.1.1.4'

loop_
_geom_angle_atom_site_label_1
_geom_angle_atom_site_label_2
_geom_angle_atom_site_label_3
_geom_angle
_geom_angle_site_symmetry_1
_geom_angle_site_symmetry_3
O1 Pr1 O13 120.5(3) . .
O1 Pr1 O3 66.6(3) . .
O13 Pr1 O3 130.9(3) . .
O1 Pr1 O2 65.2(3) . 2_546
O13 Pr1 O2 129.3(3) . 2_546
O3 Pr1 O2 98.8(3) . 2_546
O1 Pr1 O41 138.7(3) . .
O13 Pr1 O41 77.2(3) . .
O3 Pr1 O41 74.0(3) . .
O2 Pr1 O41 135.2(3) 2_546 .
O1 Pr1 O42 137.1(3) . .
O13 Pr1 O42 75.7(3) . .
O3 Pr1 O42 135.7(3) . .
O2 Pr1 O42 74.2(3) 2_546 .
O41 Pr1 O42 81.0(4) . .
O1 Pr1 O4 99.9(3) . 2_546
O13 Pr1 O4 139.6(3) . 2_546
O3 Pr1 O4 64.6(3) . 2_546
O2 Pr1 O4 64.6(3) 2_546 2_546
O41 Pr1 O4 72.9(3) . 2_546
O42 Pr1 O4 73.4(3) . 2_546
O1 Pr1 O23 73.7(3) . .
O13 Pr1 O23 62.7(3) . .
O3 Pr1 O23 138.8(3) . .
O2 Pr1 O23 73.5(3) 2_546 .
O41 Pr1 O23 139.3(3) . .
O42 Pr1 O23 82.3(3) . .
O4 Pr1 O23 135.7(3) 2_546 .
O1 Pr1 O21 76.8(3) . .
O13 Pr1 O21 62.7(3) . .
O3 Pr1 O21 74.1(3) . .
O2 Pr1 O21 140.6(3) 2_546 .
O41 Pr1 O21 81.2(3) . .
O42 Pr1 O21 137.4(3) . .
O4 Pr1 O21 135.6(2) 2_546 .
O23 Pr1 O21 86.6(3) . .
O1 Pr1 Cu3 33.20(19) . .
O13 Pr1 Cu3 130.2(2) . .
O3 Pr1 Cu3 33.77(19) . .
O2 Pr1 Cu3 83.89(19) 2_546 .
O41 Pr1 Cu3 106.0(2) . .
O42 Pr1 Cu3 153.8(2) . .
O4 Pr1 Cu3 84.44(19) 2_546 .
O23 Pr1 Cu3 105.3(2) . .
O21 Pr1 Cu3 68.70(17) . .
O1 Pr1 Cu1 32.32(18) . .
O13 Pr1 Cu1 128.8(2) . .
O3 Pr1 Cu1 84.65(18) . .
O2 Pr1 Cu1 33.28(18) 2_546 .
O41 Pr1 Cu1 153.9(2) . .
O42 Pr1 Cu1 105.4(2) . .
O4 Pr1 Cu1 84.61(19) 2_546 .
O23 Pr1 Cu1 66.7(2) . .
O21 Pr1 Cu1 107.57(19) . .
Cu3 Pr1 Cu1 57.81(4) . .
O1 Pr1 Cu4 83.4(2) . 2_546
O13 Pr1 Cu4 145.2(2) . 2_546
O3 Pr1 Cu4 31.7(2) . 2_546
O2 Pr1 Cu4 82.2(2) 2_546 2_546
O41 Pr1 Cu4 68.7(2) . 2_546
O42 Pr1 Cu4 104.9(2) . 2_546
O4 Pr1 Cu4 32.90(18) 2_546 2_546
O23 Pr1 Cu4 151.9(2) . 2_546
O21 Pr1 Cu4 104.08(17) . 2_546
Cu3 Pr1 Cu4 57.15(4) . 2_546
Cu1 Pr1 Cu4 85.25(4) . 2_546
O8 Pr2 O14 120.1(3) . .
O8 Pr2 O7 66.0(3) . .
O14 Pr2 O7 130.9(3) . .
O8 Pr2 O6 66.1(3) . .
O14 Pr2 O6 129.5(3) . .
O7 Pr2 O6 98.6(3) . .
O8 Pr2 O43 137.2(3) . .
O14 Pr2 O43 76.7(3) . .
O7 Pr2 O43 73.7(3) . .
O6 Pr2 O43 136.3(3) . .
O8 Pr2 O5 99.9(3) . .
O14 Pr2 O5 140.0(3) . .
O7 Pr2 O5 64.4(3) . .
O6 Pr2 O5 64.3(3) . .
O43 Pr2 O5 74.1(3) . .
O8 Pr2 O44 138.5(3) . .
O14 Pr2 O44 74.8(3) . .
O7 Pr2 O44 136.3(3) . .
O6 Pr2 O44 75.0(3) . .
O43 Pr2 O44 81.9(4) . .
O5 Pr2 O44 74.5(3) . .
O8 Pr2 O27 74.7(3) . .
O14 Pr2 O27 63.1(3) . .
O7 Pr2 O27 139.6(3) . .
O6 Pr2 O27 72.7(3) . .
O43 Pr2 O27 139.1(3) . .
O5 Pr2 O27 134.5(3) . .
O44 Pr2 O27 80.7(3) . .
O8 Pr2 O25 74.4(3) . .
O14 Pr2 O25 62.8(3) . .
O7 Pr2 O25 74.7(3) . .
O6 Pr2 O25 138.8(3) . .
O43 Pr2 O25 81.8(4) . .
O5 Pr2 O25 136.8(3) . .
O44 Pr2 O25 137.1(3) . .
O27 Pr2 O25 86.3(3) . .
O8 Pr2 Cu4 32.97(18) . .
O14 Pr2 Cu4 129.8(2) . .
O7 Pr2 Cu4 33.4(2) . .
O6 Pr2 Cu4 84.32(19) . .
O43 Pr2 Cu4 104.9(3) . .
O5 Pr2 Cu4 84.3(2) . .
O44 Pr2 Cu4 155.1(2) . .
O27 Pr2 Cu4 106.4(2) . .
O25 Pr2 Cu4 67.8(2) . .
O8 Pr2 Cu5 32.73(18) . .
O14 Pr2 Cu5 128.8(2) . .
O7 Pr2 Cu5 84.2(2) . .
O6 Pr2 Cu5 33.8(2) . .
O43 Pr2 Cu5 154.2(2) . .
O5 Pr2 Cu5 84.5(2) . .
O44 Pr2 Cu5 106.5(2) . .
O27 Pr2 Cu5 66.7(2) . .
O25 Pr2 Cu5 105.4(2) . .
Cu4 Pr2 Cu5 57.81(4) . .
O8 Pr2 Cu2 83.21(18) . .
O14 Pr2 Cu2 145.4(2) . .
O7 Pr2 Cu2 31.88(19) . .
O6 Pr2 Cu2 81.89(18) . .
O43 Pr2 Cu2 69.3(2) . .
O5 Pr2 Cu2 32.59(18) . .
O44 Pr2 Cu2 105.5(2) . .
O27 Pr2 Cu2 151.4(2) . .
O25 Pr2 Cu2 105.2(2) . .
Cu4 Pr2 Cu2 57.14(4) . .
Cu5 Pr2 Cu2 84.94(4) . .
O10 Pr3 O15 121.2(3) . .
O10 Pr3 O12 65.8(3) . 2_546
O15 Pr3 O12 131.2(3) . 2_546
O10 Pr3 O9 66.2(3) . .
O15 Pr3 O9 129.6(3) . .
O12 Pr3 O9 98.4(3) 2_546 .
O10 Pr3 O45 138.8(3) . .
O15 Pr3 O45 74.8(3) . .
O12 Pr3 O45 75.5(3) 2_546 .
O9 Pr3 O45 136.1(3) . .
O10 Pr3 O11 99.8(3) . 2_546
O15 Pr3 O11 139.1(3) . 2_546
O12 Pr3 O11 63.8(3) 2_546 2_546
O9 Pr3 O11 64.6(3) . 2_546
O45 Pr3 O11 74.3(3) . 2_546
O10 Pr3 O46 137.9(3) . .
O15 Pr3 O46 75.9(3) . .
O12 Pr3 O46 134.8(3) 2_546 .
O9 Pr3 O46 73.7(3) . .
O45 Pr3 O46 80.5(4) . .
O11 Pr3 O46 73.1(3) 2_546 .
O10 Pr3 O31 74.6(3) . .
O15 Pr3 O31 63.4(3) . .
O12 Pr3 O31 139.2(3) 2_546 .
O9 Pr3 O31 73.4(3) . .
O45 Pr3 O31 137.5(3) . .
O11 Pr3 O31 135.7(3) 2_546 .
O46 Pr3 O31 82.3(3) . .
O10 Pr3 O29 74.9(3) . .
O15 Pr3 O29 63.8(3) . .
O12 Pr3 O29 74.3(3) 2_546 .
O9 Pr3 O29 139.5(3) . .
O45 Pr3 O29 81.7(3) . .
O11 Pr3 O29 135.5(3) 2_546 .
O46 Pr3 O29 138.8(3) . .
O31 Pr3 O29 86.4(3) . .
O10 Pr3 Cu6 32.90(19) . .
O15 Pr3 Cu6 130.7(2) . .
O12 Pr3 Cu6 33.35(18) 2_546 .
O9 Pr3 Cu6 84.33(19) . .
O45 Pr3 Cu6 106.6(3) . .
O11 Pr3 Cu6 83.97(19) 2_546 .
O46 Pr3 Cu6 153.3(2) . .
O31 Pr3 Cu6 106.1(2) . .
O29 Pr3 Cu6 67.7(2) . .
O10 Pr3 Cu2 33.25(18) . .
O15 Pr3 Cu2 129.8(2) . .
O12 Pr3 Cu2 84.25(19) 2_546 .
O9 Pr3 Cu2 33.31(18) . .
O45 Pr3 Cu2 155.3(2) . .
O11 Pr3 Cu2 84.31(19) 2_546 .
O46 Pr3 Cu2 105.1(2) . .
O31 Pr3 Cu2 67.0(2) . .
O29 Pr3 Cu2 106.51(19) . .
Cu6 Pr3 Cu2 58.19(4) . .
O10 Pr3 Cu3 83.57(19) . .
O15 Pr3 Cu3 143.4(2) . .
O12 Pr3 Cu3 81.78(19) 2_546 .
O9 Pr3 Cu3 32.04(19) . .
O45 Pr3 Cu3 105.1(2) . .
O11 Pr3 Cu3 32.65(19) 2_546 .
O46 Pr3 Cu3 68.3(2) . .
O31 Pr3 Cu3 103.9(2) . .
O29 Pr3 Cu3 152.7(2) . .
Cu6 Pr3 Cu3 85.11(4) . .
Cu2 Pr3 Cu3 57.34(4) . .
O1 Cu1 O6 176.7(4) . .
O1 Cu1 O2 85.9(3) . 2_546
O6 Cu1 O2 93.8(3) . 2_546
O1 Cu1 O5 95.1(3) . .
O6 Cu1 O5 85.1(3) . .
O2 Cu1 O5 178.1(4) 2_546 .
O1 Cu1 O112 101.2(12) . .
O6 Cu1 O112 75.6(12) . .
O2 Cu1 O112 72.2(8) 2_546 .
O5 Cu1 O112 106.0(9) . .
O1 Cu1 O24 89.9(4) . .
O6 Cu1 O24 93.4(4) . .
O2 Cu1 O24 88.7(4) 2_546 .
O5 Cu1 O24 92.8(4) . .
O112 Cu1 O24 157.0(7) . .
O1 Cu1 O113 72.8(7) . 2_546
O6 Cu1 O113 104.0(7) . 2_546
O2 Cu1 O113 102.5(6) 2_546 2_546
O5 Cu1 O113 76.3(6) . 2_546
O112 Cu1 O113 43.5(8) . 2_546
O24 Cu1 O113 158.4(6) . 2_546
O1 Cu1 Pr1 42.6(2) . .
O6 Cu1 Pr1 137.6(3) . .
O2 Cu1 Pr1 44.0(2) 2_546 .
O5 Cu1 Pr1 137.2(2) . .
O112 Cu1 Pr1 91.0(12) . .
O24 Cu1 Pr1 83.5(2) . .
O113 Cu1 Pr1 91.8(7) 2_546 .
O1 Cu1 Pr2 138.1(2) . .
O6 Cu1 Pr2 42.2(2) . .
O2 Cu1 Pr2 135.9(2) 2_546 .
O5 Cu1 Pr2 43.0(2) . .
O112 Cu1 Pr2 93.2(12) . .
O24 Cu1 Pr2 91.8(2) . .
O113 Cu1 Pr2 92.7(7) 2_546 .
Pr1 Cu1 Pr2 175.32(5) . .
O7 Cu2 O9 176.7(4) . .
O7 Cu2 O5 84.9(3) . .
O9 Cu2 O5 96.1(3) . .
O7 Cu2 O10 93.4(3) . .
O9 Cu2 O10 85.5(3) . .
O5 Cu2 O10 177.6(3) . .
O7 Cu2 O32 93.2(4) . .
O9 Cu2 O32 89.9(4) . .
O5 Cu2 O32 93.1(4) . .
O10 Cu2 O32 88.7(4) . .
O7 Cu2 O113 104.4(8) . 2_546
O9 Cu2 O113 72.8(8) . 2_546
O5 Cu2 O113 78.3(8) . 2_546
O10 Cu2 O113 100.5(8) . 2_546
O32 Cu2 O113 159.5(6) . 2_546
O7 Cu2 O111 75.3(5) . .
O9 Cu2 O111 101.4(5) . .
O5 Cu2 O111 103.7(5) . .
O10 Cu2 O111 74.3(5) . .
O32 Cu2 O111 158.5(5) . .
O113 Cu2 O111 40.9(6) 2_546 .
O7 Cu2 Pr3 135.8(2) . .
O9 Cu2 Pr3 43.5(2) . .
O5 Cu2 Pr3 139.2(2) . .
O10 Cu2 Pr3 42.6(2) . .
O32 Cu2 Pr3 83.5(2) . .
O113 Cu2 Pr3 90.9(8) 2_546 .
O111 Cu2 Pr3 92.1(5) . .
O7 Cu2 Pr2 41.8(2) . .
O9 Cu2 Pr2 139.3(2) . .
O5 Cu2 Pr2 43.2(2) . .
O10 Cu2 Pr2 135.2(2) . .
O32 Cu2 Pr2 91.9(2) . .
O113 Cu2 Pr2 94.2(8) 2_546 .
O111 Cu2 Pr2 91.2(5) . .
Pr3 Cu2 Pr2 174.79(5) . .
O9 Cu3 O1 92.8(3) . .
O9 Cu3 O11 85.2(3) . 2_546
O1 Cu3 O11 177.0(3) . 2_546
O9 Cu3 O3 177.5(3) . .
O1 Cu3 O3 86.8(3) . .
O11 Cu3 O3 95.1(3) 2_546 .
O9 Cu3 O113 73.7(6) . 2_546
O1 Cu3 O113 74.8(8) . 2_546
O11 Cu3 O113 102.4(8) 2_546 2_546
O3 Cu3 O113 103.9(6) . 2_546
O9 Cu3 O22 95.1(3) . .
O1 Cu3 O22 88.4(3) . .
O11 Cu3 O22 94.0(3) 2_546 .
O3 Cu3 O22 87.3(3) . .
O113 Cu3 O22 159.0(6) 2_546 .
O9 Cu3 O114 104.0(8) . .
O1 Cu3 O114 102.6(12) . .
O11 Cu3 O114 75.8(12) 2_546 .
O3 Cu3 O114 73.8(8) . .
O113 Cu3 O114 42.6(8) 2_546 .
O22 Cu3 O114 157.4(7) . .
O9 Cu3 Pr1 135.8(2) . .
O1 Cu3 Pr1 43.3(2) . .
O11 Cu3 Pr1 138.9(3) 2_546 .
O3 Cu3 Pr1 44.1(2) . .
O113 Cu3 Pr1 94.1(8) 2_546 .
O22 Cu3 Pr1 81.6(2) . .
O114 Cu3 Pr1 92.8(12) . .
O9 Cu3 Pr3 41.9(2) . .
O1 Cu3 Pr3 134.7(2) . .
O11 Cu3 Pr3 43.4(2) 2_546 .
O3 Cu3 Pr3 138.5(2) . .
O113 Cu3 Pr3 89.9(8) 2_546 .
O22 Cu3 Pr3 93.2(2) . .
O114 Cu3 Pr3 92.9(12) . .
Pr1 Cu3 Pr3 174.31(5) . .
O3 Cu4 O8 93.0(3) 2_546 .
O3 Cu4 O7 177.4(3) 2_546 .
O8 Cu4 O7 85.6(3) . .
O3 Cu4 O4 85.7(3) 2_546 .
O8 Cu4 O4 178.1(3) . .
O7 Cu4 O4 95.6(3) . .
O3 Cu4 O26 93.4(4) 2_546 .
O8 Cu4 O26 88.8(3) . .
O7 Cu4 O26 88.8(3) . .
O4 Cu4 O26 92.7(3) . .
O3 Cu4 O114 75.3(10) 2_546 2_546
O8 Cu4 O114 73.8(12) . 2_546
O7 Cu4 O114 102.1(10) . 2_546
O4 Cu4 O114 104.4(12) . 2_546
O26 Cu4 O114 158.4(9) . 2_546
O3 Cu4 O111 103.2(5) 2_546 .
O8 Cu4 O111 101.5(5) . .
O7 Cu4 O111 74.9(5) . .
O4 Cu4 O111 77.3(5) . .
O26 Cu4 O111 159.8(5) . .
O114 Cu4 O111 40.9(8) 2_546 .
O3 Cu4 Pr2 135.4(2) 2_546 .
O8 Cu4 Pr2 42.6(2) . .
O7 Cu4 Pr2 43.5(2) . .
O4 Cu4 Pr2 138.7(2) . .
O26 Cu4 Pr2 83.1(2) . .
O114 Cu4 Pr2 92.1(13) 2_546 .
O111 Cu4 Pr2 92.8(5) . .
O3 Cu4 Pr1 42.0(2) 2_546 2_546
O8 Cu4 Pr1 135.0(2) . 2_546
O7 Cu4 Pr1 139.4(2) . 2_546
O4 Cu4 Pr1 43.8(2) . 2_546
O26 Cu4 Pr1 91.8(2) . 2_546
O114 Cu4 Pr1 91.7(13) 2_546 2_546
O111 Cu4 Pr1 92.9(5) . 2_546
Pr2 Cu4 Pr1 174.31(5) . 2_546
O12 Cu5 O8 176.4(3) . .
O12 Cu5 O11 84.8(3) . .
O8 Cu5 O11 94.8(3) . .
O12 Cu5 O6 94.0(3) . .
O8 Cu5 O6 86.2(3) . .
O11 Cu5 O6 177.7(3) . .
O12 Cu5 O28 94.1(4) . .
O8 Cu5 O28 89.5(3) . .
O11 Cu5 O28 93.7(4) . .
O6 Cu5 O28 88.4(4) . .
O12 Cu5 O114 103.1(8) . 2_546
O8 Cu5 O114 73.3(8) . 2_546
O11 Cu5 O114 76.5(10) . 2_546
O6 Cu5 O114 101.8(10) . 2_546
O28 Cu5 O114 159.1(7) . 2_546
O12 Cu5 O112 72.4(8) . .
O8 Cu5 O112 104.2(8) . .
O11 Cu5 O112 104.4(9) . .
O6 Cu5 O112 73.3(9) . .
O28 Cu5 O112 156.1(7) . .
O114 Cu5 O112 44.1(7) 2_546 .
O12 Cu5 Pr2 138.1(2) . .
O8 Cu5 Pr2 42.5(2) . .
O11 Cu5 Pr2 137.0(2) . .
O6 Cu5 Pr2 44.3(2) . .
O28 Cu5 Pr2 83.1(3) . .
O114 Cu5 Pr2 91.6(10) 2_546 .
O112 Cu5 Pr2 93.8(9) . .
O12 Cu5 Pr3 41.8(2) . 2_546
O8 Cu5 Pr3 138.0(2) . 2_546
O11 Cu5 Pr3 43.3(2) . 2_546
O6 Cu5 Pr3 135.7(2) . 2_546
O28 Cu5 Pr3 91.9(3) . 2_546
O114 Cu5 Pr3 93.1(10) 2_546 2_546
O112 Cu5 Pr3 90.7(9) . 2_546
Pr2 Cu5 Pr3 175.05(5) . 2_546
O2 Cu6 O10 177.1(3) . .
O2 Cu6 O12 94.3(3) . 2_546
O10 Cu6 O12 85.6(3) . 2_546
O2 Cu6 O4 86.0(3) . .
O10 Cu6 O4 94.0(3) . .
O12 Cu6 O4 178.4(3) 2_546 .
O2 Cu6 O112 73.4(10) . 2_546
O10 Cu6 O112 103.8(10) . 2_546
O12 Cu6 O112 74.7(13) 2_546 2_546
O4 Cu6 O112 104.0(13) . 2_546
O2 Cu6 O30 94.7(4) . .
O10 Cu6 O30 88.3(4) . .
O12 Cu6 O30 89.0(3) 2_546 .
O4 Cu6 O30 92.5(3) . .
O112 Cu6 O30 158.6(9) 2_546 .
O2 Cu6 O111 102.9(5) . .
O10 Cu6 O111 74.3(5) . .
O12 Cu6 O111 101.3(5) 2_546 .
O4 Cu6 O111 77.2(5) . .
O112 Cu6 O111 41.9(8) 2_546 .
O30 Cu6 O111 158.8(5) . .
O2 Cu6 Pr3 137.6(2) . .
O10 Cu6 Pr3 42.5(2) . .
O12 Cu6 Pr3 43.6(2) 2_546 .
O4 Cu6 Pr3 136.2(3) . .
O112 Cu6 Pr3 94.3(13) 2_546 .
O30 Cu6 Pr3 82.7(2) . .
O111 Cu6 Pr3 92.0(5) . .
O2 Cu6 Pr1 42.5(2) . 2_546
O10 Cu6 Pr1 137.7(2) . 2_546
O12 Cu6 Pr1 136.7(2) 2_546 2_546
O4 Cu6 Pr1 43.7(2) . 2_546
O112 Cu6 Pr1 90.3(13) 2_546 2_546
O30 Cu6 Pr1 92.4(2) . 2_546
O111 Cu6 Pr1 92.6(5) . 2_546
Pr3 Cu6 Pr1 175.09(5) . 2_546
O33 Cu7 O13 95.0(4) . .
O33 Cu7 N1 94.6(6) . .
O13 Cu7 N1 170.2(6) . .
O33 Cu7 O23 176.3(5) . .
O13 Cu7 O23 84.6(4) . .
N1 Cu7 O23 85.7(6) . .
O33 Cu7 Cu8 78.7(3) . .
O13 Cu7 Cu8 38.6(3) . .
N1 Cu7 Cu8 142.4(6) . .
O23 Cu7 Cu8 98.9(3) . .
O33 Cu7 O51 117.8(4) . .
O13 Cu7 O51 95.0(3) . .
N1 Cu7 O51 78.5(5) . .
O23 Cu7 O51 58.7(3) . .
Cu8 Cu7 O51 72.56(7) . .
O33 Cu7 O52 110.4(4) . .
O13 Cu7 O52 93.1(3) . .
N1 Cu7 O52 81.5(5) . .
O23 Cu7 O52 66.0(3) . .
Cu8 Cu7 O52 67.06(8) . .
O51 Cu7 O52 7.87(7) . .
N2 Cu8 O13 174.5(6) . .
N2 Cu8 O34 86.2(5) . .
O13 Cu8 O34 93.1(4) . .
N2 Cu8 O21 96.7(5) . .
O13 Cu8 O21 84.6(3) . .
O34 Cu8 O21 172.8(4) . .
N2 Cu8 Cu7 145.9(5) . .
O13 Cu8 Cu7 38.7(3) . .
O34 Cu8 Cu7 77.1(3) . .
O21 Cu8 Cu7 97.0(2) . .
N2 Cu8 O51 69.5(5) . .
O13 Cu8 O51 115.1(3) . .
O34 Cu8 O51 125.8(4) . .
O21 Cu8 O51 50.0(3) . .
Cu7 Cu8 O51 96.54(7) . .
N2 Cu8 O161 74.8(5) . .
O13 Cu8 O161 110.3(3) . .
O34 Cu8 O161 117.4(4) . .
O21 Cu8 O161 57.4(3) . .
Cu7 Cu8 O161 86.67(8) . .
O51 Cu8 O161 11.64(7) . .
O39 Cu9 O14 95.7(6) . .
O39 Cu9 N3 92.8(9) . .
O14 Cu9 N3 171.4(8) . .
O39 Cu9 O27 174.4(6) . .
O14 Cu9 O27 84.1(4) . .
N3 Cu9 O27 87.5(8) . .
O39 Cu9 Cu10 80.0(5) . .
O14 Cu9 Cu10 38.9(3) . .
N3 Cu9 Cu10 144.5(7) . .
O27 Cu9 Cu10 96.5(3) . .
O39 Cu9 O54 105.9(5) . .
O14 Cu9 O54 21.9(3) . .
N3 Cu9 O54 152.4(8) . .
O27 Cu9 O54 75.9(3) . .
Cu10 Cu9 O54 60.77(7) . .
O39 Cu9 O53 104.8(5) . .
O14 Cu9 O53 32.7(3) . .
N3 Cu9 O53 143.1(7) . .
O27 Cu9 O53 78.0(3) . .
Cu10 Cu9 O53 71.56(7) . .
O54 Cu9 O53 11.77(5) . .
O14 Cu10 O25 84.4(4) . .
O14 Cu10 O40 91.2(5) . .
O25 Cu10 O40 173.6(6) . .
O14 Cu10 N4 167.3(7) . .
O25 Cu10 N4 83.3(7) . .
O40 Cu10 N4 101.3(8) . .
O14 Cu10 O53 88.9(4) . 2_556
O25 Cu10 O53 88.5(4) . 2_556
O40 Cu10 O53 86.7(6) . 2_556
N4 Cu10 O53 93.9(7) . 2_556
O14 Cu10 Cu9 39.2(3) . .
O25 Cu10 Cu9 98.1(3) . .
O40 Cu10 Cu9 75.5(5) . .
N4 Cu10 Cu9 146.6(7) . .
O53 Cu10 Cu9 52.9(3) 2_556 .
O14 Cu10 O64 43.1(3) . .
O25 Cu10 O64 76.8(3) . .
O40 Cu10 O64 103.1(5) . .
N4 Cu10 O64 129.9(7) . .
O53 Cu10 O64 130.3(3) 2_556 .
Cu9 Cu10 O64 82.17(10) . .
O14 Cu10 O53 61.8(3) . .
O25 Cu10 O53 72.4(3) . .
O40 Cu10 O53 109.6(4) . .
N4 Cu10 O53 111.1(7) . .
O53 Cu10 O53 145.8(3) 2_556 .
Cu9 Cu10 O53 101.02(7) . .
O64 Cu10 O53 18.94(9) . .
N5 Cu11 O15 173.4(8) . .
N5 Cu11 O37 95.0(8) . .
O15 Cu11 O37 91.2(5) . .
N5 Cu11 O31 89.1(8) . .
O15 Cu11 O31 84.7(4) . .
O37 Cu11 O31 175.9(5) . .
N5 Cu11 Cu12 144.6(8) . .
O15 Cu11 Cu12 39.5(3) . .
O37 Cu11 Cu12 78.3(4) . .
O31 Cu11 Cu12 98.3(3) . .
N5 Cu11 Pr3 133.1(7) . .
O15 Cu11 Pr3 40.5(2) . .
O37 Cu11 Pr3 131.4(4) . .
O31 Cu11 Pr3 44.5(3) . .
Cu12 Cu11 Pr3 65.55(5) . .
N5 Cu11 O201 30.1(8) . .
O15 Cu11 O201 145.2(3) . .
O37 Cu11 O201 104.0(4) . .
O31 Cu11 O201 79.6(4) . .
Cu12 Cu11 O201 173.8(2) . .
Pr3 Cu11 O201 115.5(2) . .
N5 Cu11 O55 54.4(8) . .
O15 Cu11 O55 122.3(3) . .
O37 Cu11 O55 98.6(4) . .
O31 Cu11 O55 83.8(3) . .
Cu12 Cu11 O55 160.48(10) . .
Pr3 Cu11 O55 104.94(9) . .
O201 Cu11 O55 25.6(2) . .
O38 Cu12 O15 90.8(4) . .
O38 Cu12 N6 88.3(7) . .
O15 Cu12 N6 178.7(7) . .
O38 Cu12 O29 175.4(5) . .
O15 Cu12 O29 85.5(4) . .
N6 Cu12 O29 95.4(7) . .
O38 Cu12 Cu11 78.2(4) . .
O15 Cu12 Cu11 38.8(3) . .
N6 Cu12 Cu11 141.7(7) . .
O29 Cu12 Cu11 97.2(3) . .
O38 Cu12 O55 76.7(4) . .
O15 Cu12 O55 25.6(3) . .
N6 Cu12 O55 154.6(7) . .
O29 Cu12 O55 98.9(3) . .
Cu11 Cu12 O55 15.05(8) . .
O38 Cu12 O56 78.6(4) . .
O15 Cu12 O56 40.6(3) . .
N6 Cu12 O56 139.9(7) . .
O29 Cu12 O56 96.8(3) . .
Cu11 Cu12 O56 2.09(8) . .
O55 Cu12 O56 17.14(9) . .
O24 C1 O23 123.9(13) . .
O24 C1 C2 122.2(15) . .
O23 C1 C2 113.9(15) . .
C1 C2 N1 113.7(16) . .
C1 C2 H2A 108.8 . .
N1 C2 H2A 108.8 . .
C1 C2 H2B 108.8 . .
N1 C2 H2B 108.8 . .
H2A C2 H2B 107.7 . .
O22 C3 O21 122.9(12) . .
O22 C3 C4 118.4(13) . .
O21 C3 C4 118.7(12) . .
C5 C4 C3 117.9(18) . .
C5 C4 H4A 107.8 . .
C3 C4 H4A 107.8 . .
C5 C4 H4B 107.8 . .
C3 C4 H4B 107.8 . .
H4A C4 H4B 107.2 . .
C4 C5 N2 108.9(16) . .
C4 C5 H5A 109.9 . .
N2 C5 H5A 109.9 . .
C4 C5 H5B 109.9 . .
N2 C5 H5B 109.9 . .
H5A C5 H5B 108.3 . .
O28 C6 O27 122.2(12) . .
O28 C6 C7 118.7(15) . .
O27 C6 C7 119.1(14) . .
C6 C7 N3 106.1(15) . .
C6 C7 H7A 110.5 . .
N3 C7 H7A 110.5 . .
C6 C7 H7B 110.5 . .
N3 C7 H7B 110.5 . .
H7A C7 H7B 108.7 . .
O26 C8 O25 121.5(12) . .
O26 C8 C9 123.9(14) . .
O25 C8 C9 114.5(14) . .
C8 C9 N4 117.0(17) . .
C8 C9 H9A 108.1 . .
N4 C9 H9A 108.1 . .
C8 C9 H9B 108.1 . .
N4 C9 H9B 108.1 . .
H9A C9 H9B 107.3 . .
O32 C10 O31 124.0(15) . .
O32 C10 C11 120.1(16) . .
O31 C10 C11 115.8(14) . .
C10 C11 N5 107.9(15) . .
C10 C11 H11A 110.1 . .
N5 C11 H11A 110.1 . .
C10 C11 H11B 110.1 . .
N5 C11 H11B 110.1 . .
H11A C11 H11B 108.4 . .
O30 C12 O29 124.6(12) . .
O30 C12 C13 117.1(16) . .
O29 C12 C13 118.2(15) . .
C14 C13 C12 141(2) . .
C14 C13 H13A 101.9 . .
C12 C13 H13A 101.9 . .
C14 C13 H13B 101.9 . .
C12 C13 H13B 101.9 . .
H13A C13 H13B 104.7 . .
N6 C14 C13 109(3) . .
N6 C14 H14A 109.9 . .
C13 C14 H14A 109.9 . .
N6 C14 H14B 109.9 . .
C13 C14 H14B 109.9 . .
H14A C14 H14B 108.3 . .
O33 C15 O34 125.2(14) . .
O33 C15 C16 116.1(16) . .
O34 C15 C16 118.3(17) . .
C15 C16 C17 112.9(16) . .
C15 C16 H16A 109.0 . .
C17 C16 H16A 109.0 . .
C15 C16 H16B 109.0 . .
C17 C16 H16B 109.0 . .
H16A C16 H16B 107.8 . .
N7 C17 C16 113(2) . .
N7 C17 H17A 108.9 . .
C16 C17 H17A 108.9 . .
N7 C17 H17B 108.9 . .
C16 C17 H17B 108.9 . .
H17A C17 H17B 107.7 . .
O39 C18 O40 124(2) . .
O39 C18 C19 122(3) . .
O40 C18 C19 114(3) . .
C20 C19 C18 116(4) . .
C20 C19 H19A 108.3 . .
C18 C19 H19A 108.3 . .
C20 C19 H19B 108.3 . .
C18 C19 H19B 108.3 . .
H19A C19 H19B 107.4 . .
C19 C20 N8 132(5) . .
C19 C20 H20A 104.3 . .
N8 C20 H20A 104.3 . .
C19 C20 H20B 104.3 . .
N8 C20 H20B 104.3 . .
H20A C20 H20B 105.6 . .
O37 C21 O38 125.7(15) . .
O37 C21 C22 119(2) . .
O38 C21 C22 114.9(19) . .
C23 C22 C21 114(2) . .
C23 C22 H22A 108.8 . .
C21 C22 H22A 108.8 . .
C23 C22 H22B 108.8 . .
C21 C22 H22B 108.8 . .
H22A C22 H22B 107.7 . .
N9 C23 C22 114(3) . .
N9 C23 H23A 108.7 . .
C22 C23 H23A 108.7 . .
N9 C23 H23B 108.7 . .
C22 C23 H23B 108.7 . .
H23A C23 H23B 107.6 . .
C2 N1 Cu7 106.4(10) . .
C2 N1 H1A 110.4 . .
Cu7 N1 H1A 110.4 . .
C2 N1 H1B 110.4 . .
Cu7 N1 H1B 110.4 . .
H1A N1 H1B 108.6 . .
C5 N2 Cu8 113.7(11) . .
C5 N2 H2C 108.8 . .
Cu8 N2 H2C 108.8 . .
C5 N2 H2D 108.8 . .
Cu8 N2 H2D 108.8 . .
H2C N2 H2D 107.7 . .
C7 N3 Cu9 107.4(11) . .
C7 N3 H3A 110.2 . .
Cu9 N3 H3A 110.2 . .
C7 N3 H3B 110.2 . .
Cu9 N3 H3B 110.2 . .
H3A N3 H3B 108.5 . .
C9 N4 Cu10 103.9(13) . .
C9 N4 H4C 111.0 . .
Cu10 N4 H4C 111.0 . .
C9 N4 H4D 111.0 . .
Cu10 N4 H4D 111.0 . .
H4C N4 H4D 109.0 . .
Cu11 N5 C11 105.0(13) . .
Cu11 N5 H5C 110.7 . .
C11 N5 H5C 110.7 . .
Cu11 N5 H5D 110.7 . .
C11 N5 H5D 110.7 . .
H5C N5 H5D 108.8 . .
C14 N6 Cu12 129.1(17) . .
C14 N6 H6A 105.0 . .
Cu12 N6 H6A 105.0 . .
C14 N6 H6B 105.0 . .
Cu12 N6 H6B 105.0 . .
H6A N6 H6B 105.9 . .
C17 N7 H7C 108.4 . .
C17 N7 H7D 108.0 . .
H7C N7 H7D 109.5 . .
C20 N8 H8A 116.5 . .
C20 N8 H8B 92.9 . .
H8A N8 H8B 109.5 . .
C23 N9 H9C 109.4 . .
C23 N9 H9D 110.4 . .
H9C N9 H9D 109.5 . .
Cu1 O1 Cu3 119.9(4) . .
Cu1 O1 Pr1 105.1(3) . .
Cu3 O1 Pr1 103.5(3) . .
Cu1 O1 H1C 109.2 . .
Cu3 O1 H1C 109.2 . .
Pr1 O1 H1C 109.2 . .
Cu6 O2 Cu1 119.1(4) . 2_546
Cu6 O2 Pr1 105.6(4) . 2_546
Cu1 O2 Pr1 102.8(3) 2_546 2_546
Cu6 O2 H2E 109.6 . .
Cu1 O2 H2E 109.6 2_546 .
Pr1 O2 H2E 109.6 2_546 .
Cu4 O3 Cu3 118.0(4) 2_546 .
Cu4 O3 Pr1 106.2(3) 2_546 .
Cu3 O3 Pr1 102.1(3) . .
Cu4 O3 H3C 110.0 2_546 .
Cu3 O3 H3C 110.0 . .
Pr1 O3 H3C 110.0 . .
Cu6 O4 Cu4 115.2(4) . .
Cu6 O4 Pr1 103.6(3) . 2_546
Cu4 O4 Pr1 103.3(3) . 2_546
Cu6 O4 H4E 111.4 . .
Cu4 O4 H4E 111.4 . .
Pr1 O4 H4E 111.4 2_546 .
Cu2 O5 Cu1 114.8(4) . .
Cu2 O5 Pr2 104.2(3) . .
Cu1 O5 Pr2 104.2(3) . .
Cu2 O5 H5E 111.1 . .
Cu1 O5 H5E 111.1 . .
Pr2 O5 H5E 111.1 . .
Cu1 O6 Cu5 118.8(4) . .
Cu1 O6 Pr2 106.2(4) . .
Cu5 O6 Pr2 102.0(3) . .
Cu1 O6 H6C 109.8 . .
Cu5 O6 H6C 109.8 . .
Pr2 O6 H6C 109.8 . .
Cu2 O7 Cu4 118.0(4) . .
Cu2 O7 Pr2 106.4(3) . .
Cu4 O7 Pr2 103.1(3) . .
Cu2 O7 H7E 109.7 . .
Cu4 O7 H7E 109.7 . .
Pr2 O7 H7E 109.7 . .
Cu5 O8 Cu4 119.2(4) . .
Cu5 O8 Pr2 104.8(3) . .
Cu4 O8 Pr2 104.4(3) . .
Cu5 O8 H8C 109.3 . .
Cu4 O8 H8C 109.3 . .
Pr2 O8 H8C 109.3 . .
Cu3 O9 Cu2 118.6(4) . .
Cu3 O9 Pr3 106.0(3) . .
Cu2 O9 Pr3 103.2(3) . .
Cu3 O9 H9E 109.5 . .
Cu2 O9 H9E 109.5 . .
Pr3 O9 H9E 109.5 . .
Cu6 O10 Cu2 119.3(4) . .
Cu6 O10 Pr3 104.6(3) . .
Cu2 O10 Pr3 104.2(3) . .
Cu6 O10 H10A 109.4 . .
Cu2 O10 H10A 109.4 . .
Pr3 O10 H10A 109.4 . .
Cu5 O11 Cu3 116.3(4) . 2_546
Cu5 O11 Pr3 104.5(3) . 2_546
Cu3 O11 Pr3 103.9(4) 2_546 2_546
Cu5 O11 H11E 110.5 . .
Cu3 O11 H11E 110.5 2_546 .
Pr3 O11 H11E 110.5 2_546 .
Cu5 O12 Cu6 119.6(4) . 2_546
Cu5 O12 Pr3 106.5(3) . 2_546
Cu6 O12 Pr3 103.0(3) 2_546 2_546
Cu5 O12 H12A 109.1 . .
Cu6 O12 H12A 109.1 2_546 .
Pr3 O12 H12A 109.1 2_546 .
Cu8 O13 Cu7 102.7(4) . .
Cu8 O13 Pr1 110.2(3) . .
Cu7 O13 Pr1 109.0(4) . .
Cu8 O13 H13E 111.5 . .
Cu7 O13 H13E 111.5 . .
Pr1 O13 H13E 111.5 . .
Cu10 O14 Cu9 101.8(4) . .
Cu10 O14 Pr2 109.3(4) . .
Cu9 O14 Pr2 108.5(4) . .
Cu10 O14 H14E 112.2 . .
Cu9 O14 H14E 112.2 . .
Pr2 O14 H14E 112.2 . .
Cu11 O15 Cu12 101.8(4) . .
Cu11 O15 Pr3 108.7(4) . .
Cu12 O15 Pr3 109.0(3) . .
Cu11 O15 H15A 112.3 . .
Cu12 O15 H15A 112.3 . .
Pr3 O15 H15A 112.3 . .
C3 O21 Cu8 124.8(8) . .
C3 O21 Pr1 133.3(8) . .
Cu8 O21 Pr1 101.7(3) . .
C3 O22 Cu3 133.2(9) . .
C1 O23 Cu7 118.6(9) . .
C1 O23 Pr1 138.0(9) . .
Cu7 O23 Pr1 103.3(4) . .
C1 O24 Cu1 127.8(9) . .
C8 O25 Cu10 119.3(8) . .
C8 O25 Pr2 137.4(8) . .
Cu10 O25 Pr2 103.2(4) . .
C8 O26 Cu4 130.1(9) . .
C6 O27 Cu9 117.8(8) . .
C6 O27 Pr2 138.4(8) . .
Cu9 O27 Pr2 103.6(4) . .
C6 O28 Cu5 129.5(10) . .
C12 O29 Cu12 124.2(8) . .
C12 O29 Pr3 134.6(8) . .
Cu12 O29 Pr3 101.0(4) . .
C12 O30 Cu6 130.3(9) . .
C10 O31 Cu11 119.2(9) . .
C10 O31 Pr3 137.3(9) . .
Cu11 O31 Pr3 102.9(4) . .
C10 O32 Cu2 127.9(10) . .
C15 O33 Cu7 129.6(10) . .
C15 O34 Cu8 129.1(10) . .
C21 O37 Cu11 128.9(12) . .
C21 O38 Cu12 127.9(10) . .
C18 O39 Cu9 130.5(15) . .
C18 O40 Cu10 129.4(15) . .
O111 Cl1 O111 180.0(15) 2_546 .
O111 Cl1 O114 68.7(15) 2_546 .
O111 Cl1 O114 111.3(15) . .
O111 Cl1 O114 111.3(15) 2_546 2_546
O111 Cl1 O114 68.7(15) . 2_546
O114 Cl1 O114 180.000(4) . 2_546
O111 Cl1 O113 68.8(12) 2_546 .
O111 Cl1 O113 111.2(12) . .
O114 Cl1 O113 109.8(14) . .
O114 Cl1 O113 70.2(14) 2_546 .
O111 Cl1 O113 111.2(12) 2_546 2_546
O111 Cl1 O113 68.8(11) . 2_546
O114 Cl1 O113 70.2(14) . 2_546
O114 Cl1 O113 109.8(14) 2_546 2_546
O113 Cl1 O113 180(2) . 2_546
O111 Cl1 O112 110.4(14) 2_546 2_546
O111 Cl1 O112 69.6(14) . 2_546
O114 Cl1 O112 73.6(14) . 2_546
O114 Cl1 O112 106.4(14) 2_546 2_546
O113 Cl1 O112 72.4(14) . 2_546
O113 Cl1 O112 107.6(14) 2_546 2_546
O111 Cl1 O112 69.6(14) 2_546 .
O111 Cl1 O112 110.4(14) . .
O114 Cl1 O112 106.4(14) . .
O114 Cl1 O112 73.6(14) 2_546 .
O113 Cl1 O112 107.6(14) . .
O113 Cl1 O112 72.4(14) 2_546 .
O112 Cl1 O112 180.000(6) 2_546 .
Cl1 O111 O114 57.0(10) . 2_546
Cl1 O111 O113 57.0(9) . 2_546
O114 O111 O113 94.8(17) 2_546 2_546
Cl1 O111 O112 57.1(10) . 2_546
O114 O111 O112 91.9(17) 2_546 2_546
O113 O111 O112 92.8(16) 2_546 2_546
Cl1 O111 Cu2 125.3(11) . .
O114 O111 Cu2 131(2) 2_546 .
O113 O111 Cu2 68.4(11) 2_546 .
O112 O111 Cu2 132.7(19) 2_546 .
Cl1 O111 Cu4 124.9(11) . .
O114 O111 Cu4 67.9(13) 2_546 .
O113 O111 Cu4 134.7(16) 2_546 .
O112 O111 Cu4 128(2) 2_546 .
Cu2 O111 Cu4 91.3(5) . .
Cl1 O111 Cu6 123.2(11) . .
O114 O111 Cu6 130(2) 2_546 .
O113 O111 Cu6 128.8(16) 2_546 .
O112 O111 Cu6 66.1(13) 2_546 .
Cu2 O111 Cu6 91.9(5) . .
Cu4 O111 Cu6 90.1(5) . .
Cl1 O112 O111 53.3(9) . 2_546
Cl1 O112 O113 53.3(9) . 2_546
O111 O112 O113 88.7(17) 2_546 2_546
Cl1 O112 O114 52.6(10) . 2_546
O111 O112 O114 87.9(16) 2_546 2_546
O113 O112 O114 86.1(15) 2_546 2_546
Cl1 O112 Cu6 125(2) . 2_546
O111 O112 Cu6 72.1(17) 2_546 2_546
O113 O112 Cu6 135(3) 2_546 2_546
O114 O112 Cu6 132(3) 2_546 2_546
Cl1 O112 Cu1 124(2) . .
O111 O112 Cu1 136(3) 2_546 .
O113 O112 Cu1 71(2) 2_546 .
O114 O112 Cu1 127(3) 2_546 .
Cu6 O112 Cu1 95.0(10) 2_546 .
Cl1 O112 Cu5 119(3) . .
O111 O112 Cu5 129(3) 2_546 .
O113 O112 Cu5 129(2) 2_546 .
O114 O112 Cu5 66(3) 2_546 .
Cu6 O112 Cu5 93.1(12) 2_546 .
Cu1 O112 Cu5 92.2(12) . .
Cl1 O113 O111 54.2(9) . 2_546
Cl1 O113 O114 54.9(10) . 2_546
O111 O113 O114 91.8(17) 2_546 2_546
Cl1 O113 O112 54.3(10) . 2_546
O111 O113 O112 89.9(16) 2_546 2_546
O114 O113 O112 87.1(16) 2_546 2_546
Cl1 O113 Cu3 125.4(17) . 2_546
O111 O113 Cu3 136(2) 2_546 2_546
O114 O113 Cu3 70.5(19) 2_546 2_546
O112 O113 Cu3 128(2) 2_546 2_546
Cl1 O113 Cu2 124.9(16) . 2_546
O111 O113 Cu2 70.7(13) 2_546 2_546
O114 O113 Cu2 137(2) 2_546 2_546
O112 O113 Cu2 130(2) 2_546 2_546
Cu3 O113 Cu2 94.4(8) 2_546 2_546
Cl1 O113 Cu1 120.2(17) . 2_546
O111 O113 Cu1 127.9(19) 2_546 2_546
O114 O113 Cu1 129(2) 2_546 2_546
O112 O113 Cu1 65.9(18) 2_546 2_546
Cu3 O113 Cu1 92.3(8) 2_546 2_546
Cu2 O113 Cu1 90.3(8) 2_546 2_546
Cl1 O114 O111 54.3(10) . 2_546
Cl1 O114 O113 54.9(10) . 2_546
O111 O114 O113 91.8(18) 2_546 2_546
Cl1 O114 O112 53.7(10) . 2_546
O111 O114 O112 89.1(16) 2_546 2_546
O113 O114 O112 87.2(16) 2_546 2_546
Cl1 O114 Cu4 125(2) . 2_546
O111 O114 Cu4 71.2(17) 2_546 2_546
O113 O114 Cu4 133(3) 2_546 2_546
O112 O114 Cu4 134(3) 2_546 2_546
Cl1 O114 Cu5 123(3) . 2_546
O111 O114 Cu5 133(3) 2_546 2_546
O113 O114 Cu5 127(2) 2_546 2_546
O112 O114 Cu5 70(3) 2_546 2_546
Cu4 O114 Cu5 93.5(11) 2_546 2_546
Cl1 O114 Cu3 122(2) . .
O111 O114 Cu3 133(3) 2_546 .
O113 O114 Cu3 67(2) 2_546 .
O112 O114 Cu3 129(3) 2_546 .
Cu4 O114 Cu3 92.7(11) 2_546 .
Cu5 O114 Cu3 91.1(11) 2_546 .
O124 Cl2 O123 113.8(9) . .
O124 Cl2 O122 113.8(9) . .
O123 Cl2 O122 109.5(8) . .
O124 Cl2 O121 108.0(9) . .
O123 Cl2 O121 105.2(8) . .
O122 Cl2 O121 105.9(9) . .
O132 Cl3 O133 122.4(15) . .
O132 Cl3 O131 115.5(12) . .
O133 Cl3 O131 104.7(13) . .
O132 Cl3 O134 105.1(13) . .
O133 Cl3 O134 100.1(14) . .
O131 Cl3 O134 107.1(11) . .
O144 Cl4 O141 115.6(11) . .
O144 Cl4 O143 114.4(11) . .
O141 Cl4 O143 106.6(10) . .
O144 Cl4 O142 109.3(11) . .
O141 Cl4 O142 106.0(10) . .
O143 Cl4 O142 104.0(10) . .
O151 Cl5 O153 115.7(11) . .
O151 Cl5 O152 113.6(11) . .
O153 Cl5 O152 105.0(10) . .
O151 Cl5 O154 111.7(11) . .
O153 Cl5 O154 104.7(10) . .
O152 Cl5 O154 105.1(10) . .
O163 Cl6 O164 111.3(14) . .
O163 Cl6 O162 112.3(13) . .
O164 Cl6 O162 107.3(13) . .
O163 Cl6 O161 109.7(13) . .
O164 Cl6 O161 108.2(12) . .
O162 Cl6 O161 108.0(12) . .
Cl6 O161 Cu8 155.6(8) . .
O172 Cl7 O173 111.2(13) . .
O172 Cl7 O171 110.0(13) . .
O173 Cl7 O171 108.7(13) . .
O172 Cl7 O174 109.3(13) . .
O173 Cl7 O174 109.4(13) . .
O171 Cl7 O174 108.2(13) . .
O181 Cl8 O184 113.0(14) . .
O181 Cl8 O182 113.0(14) . .
O184 Cl8 O182 106.7(14) . .
O181 Cl8 O183 109.3(14) . .
O184 Cl8 O183 108.0(14) . .
O182 Cl8 O183 106.6(13) . .
O193 Cl9 O194 112.6(15) . .
O193 Cl9 O192 111.6(15) . .
O194 Cl9 O192 106.6(13) . .
O193 Cl9 O191 111.5(14) . .
O194 Cl9 O191 108.3(14) . .
O192 Cl9 O191 105.8(13) . .
O201 Cl10 O204 110.4(14) . .
O201 Cl10 O203 112.4(14) . .
O204 Cl10 O203 108.0(14) . .
O201 Cl10 O202 110.1(15) . .
O204 Cl10 O202 108.2(15) . .
O203 Cl10 O202 107.5(15) . .
Cl10 O201 Cu11 35.3(10) . .
Cu8 O51 Cu7 10.897(13) . .
Cu10 O53 Cu10 34.2(3) 2_556 .
Cu10 O53 Cu9 28.5(3) 2_556 .
Cu10 O53 Cu9 7.419(9) . .
Cu11 O55 Cu12 4.46(2) . .

loop_
_geom_bond_atom_site_label_1
_geom_bond_atom_site_label_2
_geom_bond_distance
_geom_bond_site_symmetry_2
Pr1 O1 2.457(8) .
Pr1 O13 2.460(8) .
Pr1 O3 2.482(8) .
Pr1 O2 2.496(8) 2_546
Pr1 O41 2.513(10) .
Pr1 O42 2.531(9) .
Pr1 O4 2.532(8) 2_546
Pr1 O23 2.605(10) .
Pr1 O21 2.647(8) .
Pr1 Cu3 3.4859(16) .
Pr1 Cu1 3.5068(17) .
Pr1 Cu4 3.5588(18) 2_546
Pr2 O8 2.445(8) .
Pr2 O14 2.464(8) .
Pr2 O7 2.471(8) .
Pr2 O6 2.496(8) .
Pr2 O43 2.508(10) .
Pr2 O5 2.514(8) .
Pr2 O44 2.523(10) .
Pr2 O27 2.584(9) .
Pr2 O25 2.605(9) .
Pr2 Cu4 3.4962(18) .
Pr2 Cu5 3.4991(18) .
Pr2 Cu2 3.5588(18) .
Pr3 O10 2.439(7) .
Pr3 O15 2.459(8) .
Pr3 O12 2.472(8) 2_546
Pr3 O9 2.473(7) .
Pr3 O45 2.504(9) .
Pr3 O11 2.518(8) 2_546
Pr3 O46 2.522(9) .
Pr3 O31 2.578(10) .
Pr3 O29 2.648(9) .
Pr3 Cu6 3.4917(19) .
Pr3 Cu2 3.4962(18) .
Pr3 Cu3 3.5570(17) .
Cu1 O1 1.942(8) .
Cu1 O6 1.950(8) .
Cu1 O2 1.973(8) 2_546
Cu1 O5 1.993(9) .
Cu1 O112 2.32(4) .
Cu1 O24 2.326(10) .
Cu1 O113 2.39(3) 2_546
Cu2 O7 1.959(8) .
Cu2 O9 1.972(8) .
Cu2 O5 1.977(8) .
Cu2 O10 1.977(8) .
Cu2 O32 2.313(10) .
Cu2 O113 2.32(2) 2_546
Cu2 O111 2.358(17) .
Cu3 O9 1.964(8) .
Cu3 O1 1.964(8) .
Cu3 O11 1.977(8) 2_546
Cu3 O3 1.982(8) .
Cu3 O113 2.29(3) 2_546
Cu3 O22 2.293(9) .
Cu3 O114 2.35(4) .
Cu4 O3 1.949(9) 2_546
Cu4 O8 1.964(8) .
Cu4 O7 1.977(9) .
Cu4 O4 1.986(8) .
Cu4 O26 2.301(9) .
Cu4 O114 2.31(3) 2_546
Cu4 O111 2.359(18) .
Cu4 Pr1 3.5588(18) 2_546
Cu5 O12 1.951(8) .
Cu5 O8 1.956(8) .
Cu5 O11 1.959(8) .
Cu5 O6 1.989(9) .
Cu5 O28 2.294(9) .
Cu5 O114 2.33(5) 2_546
Cu5 O112 2.39(5) .
Cu5 Pr3 3.5574(18) 2_546
Cu6 O2 1.957(8) .
Cu6 O10 1.959(8) .
Cu6 O12 1.970(8) 2_546
Cu6 O4 1.980(8) .
Cu6 O112 2.28(3) 2_546
Cu6 O30 2.308(9) .
Cu6 O111 2.371(18) .
Cu6 Pr1 3.5616(19) 2_546
Cu7 O33 1.912(10) .
Cu7 O13 1.956(9) .
Cu7 N1 1.965(16) .
Cu7 O23 1.968(9) .
Cu7 Cu8 3.051(3) .
Cu7 O51 16.035(12) .
Cu7 O52 20.477(18) .
Cu8 N2 1.942(13) .
Cu8 O13 1.951(8) .
Cu8 O34 1.956(10) .
Cu8 O21 2.003(8) .
Cu8 O51 15.398(12) .
Cu8 O161 18.959(16) .
Cu9 O39 1.930(15) .
Cu9 O14 1.968(9) .
Cu9 N3 1.97(2) .
Cu9 O27 1.981(9) .
Cu9 Cu10 3.044(3) .
Cu9 O54 21.141(18) .
Cu9 O53 23.139(14) .
Cu10 O14 1.954(10) .
Cu10 O25 1.982(9) .
Cu10 O40 2.030(16) .
Cu10 N4 2.11(2) .
Cu10 O53 2.439(13) 2_556
Cu10 O64 21.29(3) .
Cu10 O53 22.363(14) .
Cu11 N5 1.87(2) .
Cu11 O15 1.942(9) .
Cu11 O37 1.945(12) .
Cu11 O31 1.988(9) .
Cu11 Cu12 3.037(3) .
Cu11 O201 6.62(2) .
Cu11 O55 10.134(14) .
Cu12 O38 1.956(12) .
Cu12 O15 1.971(9) .
Cu12 N6 1.972(15) .
Cu12 O29 2.008(9) .
Cu12 O55 13.036(14) .
Cu12 O56 15.722(18) .
C1 O24 1.202(17) .
C1 O23 1.307(17) .
C1 C2 1.48(2) .
C2 N1 1.61(3) .
C2 H2A 0.9700 .
C2 H2B 0.9700 .
C3 O22 1.199(15) .
C3 O21 1.306(15) .
C3 C4 1.50(2) .
C4 C5 1.47(3) .
C4 H4A 0.9700 .
C4 H4B 0.9700 .
C5 N2 1.49(2) .
C5 H5A 0.9700 .
C5 H5B 0.9700 .
C6 O28 1.205(17) .
C6 O27 1.311(17) .
C6 C7 1.54(2) .
C7 N3 1.77(3) .
C7 H7A 0.9700 .
C7 H7B 0.9700 .
C8 O26 1.253(16) .
C8 O25 1.312(17) .
C8 C9 1.454(15) .
C9 N4 1.568(17) .
C9 H9A 0.9700 .
C9 H9B 0.9700 .
C10 O32 1.197(17) .
C10 O31 1.327(18) .
C10 C11 1.48(2) .
C11 N5 1.88(3) .
C11 H11A 0.9700 .
C11 H11B 0.9700 .
C12 O30 1.194(16) .
C12 O29 1.288(16) .
C12 C13 1.440(16) .
C13 C14 1.438(19) .
C13 H13A 0.9700 .
C13 H13B 0.9700 .
C14 N6 1.411(18) .
C14 H14A 0.9700 .
C14 H14B 0.9700 .
C15 O33 1.26(2) .
C15 O34 1.27(2) .
C15 C16 1.50(2) .
C16 C17 1.57(3) .
C16 H16A 0.9700 .
C16 H16B 0.9700 .
C17 N7 1.39(3) .
C17 H17A 0.9700 .
C17 H17B 0.9700 .
C18 O39 1.20(3) .
C18 O40 1.29(3) .
C18 C19 1.477(18) .
C19 C20 1.45(2) .
C19 H19A 0.9700 .
C19 H19B 0.9700 .
C20 N8 1.47(2) .
C20 H20A 0.9700 .
C20 H20B 0.9700 .
C21 O37 1.25(2) .
C21 O38 1.27(2) .
C21 C22 1.462(16) .
C22 C23 1.461(18) .
C22 H22A 0.9700 .
C22 H22B 0.9700 .
C23 N9 1.440(19) .
C23 H23A 0.9700 .
C23 H23B 0.9700 .
N1 H1A 0.9000 .
N1 H1B 0.9000 .
N2 H2C 0.9000 .
N2 H2D 0.9000 .
N3 H3A 0.9000 .
N3 H3B 0.9000 .
N4 H4C 0.9000 .
N4 H4D 0.9000 .
N5 H5C 0.9000 .
N5 H5D 0.9000 .
N6 H6A 0.9000 .
N6 H6B 0.9000 .
N7 H7C 0.8994 .
N7 H7D 0.9004 .
N8 H8A 0.9001 .
N8 H8B 0.8998 .
N9 H9C 0.8998 .
N9 H9D 0.9003 .
O1 H1C 0.9800 .
O2 Cu1 1.973(8) 2_546
O2 Pr1 2.496(8) 2_546
O2 H2E 0.9800 .
O3 Cu4 1.949(9) 2_546
O3 H3C 0.9800 .
O4 Pr1 2.532(8) 2_546
O4 H4E 0.9800 .
O5 H5E 0.9800 .
O6 H6C 0.9800 .
O7 H7E 0.9800 .
O8 H8C 0.9800 .
O9 H9E 0.9800 .
O10 H10A 0.9800 .
O11 Cu3 1.977(8) 2_546
O11 Pr3 2.518(8) 2_546
O11 H11E 0.9800 .
O12 Cu6 1.970(8) 2_546
O12 Pr3 2.472(8) 2_546
O12 H12A 0.9800 .
O13 H13E 0.9800 .
O14 H14E 0.9800 .
O15 H15A 0.9800 .
Cl1 O111 1.422(13) 2_546
Cl1 O111 1.422(13) .
Cl1 O114 1.469(16) .
Cl1 O114 1.469(16) 2_546
Cl1 O113 1.470(15) .
Cl1 O113 1.470(15) 2_546
Cl1 O112 1.490(16) 2_546
Cl1 O112 1.490(16) .
O111 O114 1.63(4) 2_546
O111 O113 1.63(3) 2_546
O111 O112 1.66(4) 2_546
O112 O111 1.66(4) 2_546
O112 O113 1.75(4) 2_546
O112 O114 1.77(4) 2_546
O112 Cu6 2.28(3) 2_546
O113 O111 1.63(3) 2_546
O113 O114 1.69(4) 2_546
O113 O112 1.75(4) 2_546
O113 Cu3 2.29(3) 2_546
O113 Cu2 2.32(2) 2_546
O113 Cu1 2.39(3) 2_546
O114 O111 1.63(4) 2_546
O114 O113 1.69(4) 2_546
O114 O112 1.77(4) 2_546
O114 Cu4 2.31(3) 2_546
O114 Cu5 2.33(5) 2_546
Cl2 O124 1.410(11) .
Cl2 O123 1.462(11) .
Cl2 O122 1.464(11) .
Cl2 O121 1.522(11) .
Cl3 O132 1.321(14) .
Cl3 O133 1.47(3) .
Cl3 O131 1.501(15) .
Cl3 O134 1.577(19) .
Cl4 O144 1.400(13) .
Cl4 O141 1.477(11) .
Cl4 O143 1.482(13) .
Cl4 O142 1.507(13) .
Cl5 O151 1.382(12) .
Cl5 O153 1.481(13) .
Cl5 O152 1.489(13) .
Cl5 O154 1.490(13) .
Cl6 O163 1.441(15) .
Cl6 O164 1.467(15) .
Cl6 O162 1.467(14) .
Cl6 O161 1.486(13) .
Cl7 O172 1.451(15) .
Cl7 O173 1.464(15) .
Cl7 O171 1.470(15) .
Cl7 O174 1.475(15) .
Cl8 O181 1.418(15) .
Cl8 O184 1.465(15) .
Cl8 O182 1.481(15) .
Cl8 O183 1.496(16) .
Cl9 O193 1.421(16) .
Cl9 O194 1.468(16) .
Cl9 O192 1.483(16) .
Cl9 O191 1.485(16) .
Cl10 O201 1.433(15) .
Cl10 O204 1.473(16) .
Cl10 O203 1.476(16) .
Cl10 O202 1.484(16) .
O53 Cu10 2.439(13) 2_556
